data_4510369
loop_
_publ_author_name
'Easterday, Clay C.'
'Dedon, Liv R.'
'Zeller, Matthias'
'Oertel, Catherine M.'

_publ_section_title
;
 Helical\\infty 1[Pb2O] Chains in Polymorphs of Pb2O(C6H5COO)2
;
_journal_issue 4
_journal_name_full 'Crystal Growth &amp; Design'
_journal_page_first 2048
_journal_paper_doi 10.1021/cg500177f
_journal_volume 14
_journal_year 2014
_chemical_formula_sum 'C56 H40 O20 Pb8'
_chemical_formula_weight 2690.40
_space_group_IT_number 4
_symmetry_cell_setting monoclinic
_symmetry_space_group_name_Hall 'P 2yb'
_symmetry_space_group_name_H-M 'P 1 21 1'
_atom_sites_solution_hydrogens geom
_atom_sites_solution_primary direct
_atom_sites_solution_secondary difmap
_audit_creation_method SHELXL-97
_cell_angle_alpha 90.00
_cell_angle_beta 90.2120(10)
_cell_angle_gamma 90.00
_cell_formula_units_Z 4
_cell_length_a 10.7791(7)
_cell_length_b 22.9541(16)
_cell_length_c 24.1692(17)
_cell_measurement_reflns_used 9729
_cell_measurement_temperature 100(2)
_cell_measurement_theta_max 33.83
_cell_measurement_theta_min 2.46
_cell_volume 5980.0(7)
_computing_cell_refinement 'Apex2 v2011.2-0 (Bruker, 2011)'
_computing_data_collection 'Apex2 v2012.2.0 (Bruker, 2012)'
_computing_data_reduction 'Apex2 v2011.2-0'
_computing_molecular_graphics 'SHELXTL 6.14'
_computing_publication_material 'SHELXTL 6.14'
_computing_structure_refinement
;  
SHELXTL 6.14, Shelxle (H\"ubschle et al., 2011)
;
_computing_structure_solution
;
SHELXTL 6.14 (Bruker, 2003; Sheldrick, 2008)
;
_diffrn_ambient_temperature 100(2)
_diffrn_measured_fraction_theta_full 0.999
_diffrn_measured_fraction_theta_max 0.961
_diffrn_measurement_device_type 'Bruker APEXII D8 CCD diffractometer'
_diffrn_measurement_method '\w scans'
_diffrn_radiation_monochromator 'Si-,111. channel cut crystal'
_diffrn_radiation_source synchrotron
_diffrn_radiation_type synchrotron
_diffrn_radiation_wavelength 0.77490
_diffrn_reflns_av_R_equivalents 0.0647
_diffrn_reflns_av_sigmaI/netI 0.0797
_diffrn_reflns_limit_h_max 15
_diffrn_reflns_limit_h_min -15
_diffrn_reflns_limit_k_max 32
_diffrn_reflns_limit_k_min -32
_diffrn_reflns_limit_l_max 35
_diffrn_reflns_limit_l_min -35
_diffrn_reflns_number 89662
_diffrn_reflns_theta_full 28.00
_diffrn_reflns_theta_max 34.35
_diffrn_reflns_theta_min 2.45
_diffrn_standards_number 0
_exptl_absorpt_coefficient_mu 22.510
_exptl_absorpt_correction_T_max 0.7468
_exptl_absorpt_correction_T_min 0.4938
_exptl_absorpt_correction_type multi-scan
_exptl_absorpt_process_details 'Apex2  v2011.2-0 (Bruker, 2011)'
_exptl_crystal_colour colourless
_exptl_crystal_density_diffrn 2.988
_exptl_crystal_density_method 'not measured'
_exptl_crystal_description needle
_exptl_crystal_F_000 4768
_exptl_crystal_size_max 0.05
_exptl_crystal_size_mid 0.015
_exptl_crystal_size_min 0.01
_refine_diff_density_max 2.976
_refine_diff_density_min -1.837
_refine_diff_density_rms 0.335
_refine_ls_abs_structure_details 'Flack H D (1983), Acta Cryst. A39, 876-881, 17312 Friedel pairs'
_refine_ls_abs_structure_Flack -0.009(7)
_refine_ls_extinction_method none
_refine_ls_goodness_of_fit_ref 1.004
_refine_ls_hydrogen_treatment constr
_refine_ls_matrix_type full
_refine_ls_number_parameters 1514
_refine_ls_number_reflns 36314
_refine_ls_number_restraints 25
_refine_ls_restrained_S_all 1.004
_refine_ls_R_factor_all 0.0400
_refine_ls_R_factor_gt 0.0374
_refine_ls_shift/su_max 0.002
_refine_ls_shift/su_mean 0.000
_refine_ls_structure_factor_coef Fsqd
_refine_ls_weighting_details 'calc w=1/[\s^2^(Fo^2^)+(0.0106P)^2^+0.0000P] where P=(Fo^2^+2Fc^2^)/3'
_refine_ls_weighting_scheme calc
_refine_ls_wR_factor_gt 0.0827
_refine_ls_wR_factor_ref 0.0841
_reflns_number_gt 34576
_reflns_number_total 36314
_reflns_threshold_expression I>2\s(I)
_cod_data_source_file cg500177f_si_002.cif
_cod_data_source_block lead_oxide_benzoate_2
_cod_original_sg_symbol_H-M P2(1)
_cod_database_code 4510369

loop_
_symmetry_equiv_pos_as_xyz
'x, y, z'
'-x, y+1/2, -z'

loop_
_atom_site_label
_atom_site_type_symbol
_atom_site_fract_x
_atom_site_fract_y
_atom_site_fract_z
_atom_site_U_iso_or_equiv
_atom_site_adp_type
_atom_site_occupancy
_atom_site_symmetry_multiplicity
_atom_site_calc_flag
_atom_site_refinement_flags
O1 O 0.5153(7) 0.6393(3) 0.6464(3) 0.0123(13) Uani 1 1 d .
O2 O 0.2634(7) 0.6287(3) 0.6207(3) 0.0147(14) Uani 1 1 d .
O3 O 0.0147(7) 0.6585(3) 0.6068(3) 0.0138(14) Uani 1 1 d .
O4 O -0.2330(7) 0.6680(3) 0.6348(3) 0.0147(14) Uani 1 1 d .
O5 O 0.7083(8) 0.6424(3) 0.1345(3) 0.0160(15) Uani 1 1 d .
O6 O 0.4560(7) 0.6617(3) 0.1484(3) 0.0142(14) Uani 1 1 d .
O7 O 0.2091(7) 0.6723(3) 0.1147(3) 0.0129(14) Uani 1 1 d .
O8 O -0.0444(7) 0.6528(3) 0.0992(3) 0.0129(13) Uani 1 1 d .
O9 O 0.6907(10) 0.7363(4) 0.7293(3) 0.030(2) Uani 1 1 d .
O10 O 0.6099(9) 0.6519(3) 0.7589(3) 0.0260(19) Uani 1 1 d .
C1 C 0.6466(13) 0.7049(5) 0.7667(4) 0.024(2) Uani 1 1 d .
C2 C 0.6242(11) 0.7300(5) 0.8237(4) 0.018(2) Uani 1 1 d .
C3 C 0.6497(14) 0.7886(5) 0.8310(5) 0.028(3) Uani 1 1 d .
H3 H 0.6812 0.8116 0.8016 0.034 Uiso 1 1 calc R
C4 C 0.6276(15) 0.8125(6) 0.8830(5) 0.033(3) Uani 1 1 d .
H4 H 0.6431 0.8528 0.8888 0.040 Uiso 1 1 calc R
C5 C 0.5842(14) 0.7796(7) 0.9256(6) 0.035(3) Uani 1 1 d .
H5 H 0.5688 0.7971 0.9606 0.042 Uiso 1 1 calc R
C6 C 0.5623(17) 0.7200(7) 0.9181(6) 0.045(4) Uani 1 1 d .
H6 H 0.5352 0.6962 0.9479 0.054 Uiso 1 1 calc R
C7 C 0.5814(14) 0.6967(6) 0.8657(5) 0.031(3) Uani 1 1 d .
H7 H 0.5641 0.6567 0.8593 0.037 Uiso 1 1 calc R
O11 O 0.6087(10) 0.7065(5) 0.5326(4) 0.035(2) Uani 1 1 d .
O12 O 0.4127(9) 0.6791(4) 0.5206(4) 0.030(2) Uani 1 1 d U
C8 C 0.5127(11) 0.7035(5) 0.5043(4) 0.018(2) Uani 1 1 d .
C9 C 0.5152(11) 0.7266(5) 0.4461(5) 0.019(2) Uani 1 1 d .
C10 C 0.6039(13) 0.7667(5) 0.4323(5) 0.026(3) Uani 1 1 d .
H10 H 0.6616 0.7788 0.4598 0.031 Uiso 1 1 calc R
C11 C 0.6124(15) 0.7900(6) 0.3802(6) 0.034(3) Uani 1 1 d .
H11 H 0.6730 0.8189 0.3723 0.041 Uiso 1 1 calc R
C12 C 0.5317(16) 0.7711(6) 0.3390(5) 0.036(4) Uani 1 1 d .
H12 H 0.5390 0.7849 0.3021 0.044 Uiso 1 1 calc R
C13 C 0.4412(14) 0.7320(7) 0.3532(5) 0.034(3) Uani 1 1 d .
H13 H 0.3843 0.7195 0.3256 0.041 Uiso 1 1 calc R
C14 C 0.4296(11) 0.7101(6) 0.4064(6) 0.029(3) Uani 1 1 d .
H14 H 0.3639 0.6843 0.4154 0.035 Uiso 1 1 calc R
O13 O 0.4435(12) 0.5299(5) 0.6960(6) 0.054(3) Uani 1 1 d .
O14 O 0.3161(10) 0.5043(5) 0.6293(4) 0.038(3) Uani 1 1 d .
C15 C 0.3642(15) 0.4964(5) 0.6755(6) 0.034(3) Uani 1 1 d .
C16 C 0.3143(12) 0.4469(4) 0.7105(5) 0.021(2) Uani 1 1 d .
C17 C 0.3821(14) 0.4272(6) 0.7551(5) 0.029(3) Uani 1 1 d .
H17 H 0.4602 0.4442 0.7636 0.035 Uiso 1 1 calc R
C18 C 0.3351(16) 0.3819(6) 0.7878(7) 0.039(3) Uani 1 1 d .
H18 H 0.3832 0.3676 0.8179 0.046 Uiso 1 1 calc R
C19 C 0.2247(17) 0.3587(6) 0.7776(6) 0.038(4) Uani 1 1 d .
H19 H 0.1946 0.3284 0.8007 0.046 Uiso 1 1 calc R
C20 C 0.1513(14) 0.3785(6) 0.7328(7) 0.038(3) Uani 1 1 d .
H20 H 0.0716 0.3626 0.7254 0.045 Uiso 1 1 calc R
C21 C 0.2012(12) 0.4220(5) 0.7004(5) 0.022(2) Uani 1 1 d .
H21 H 0.1546 0.4354 0.6695 0.026 Uiso 1 1 calc R
O15 O 0.3713(11) 0.7422(4) 0.6925(5) 0.047(3) Uani 1 1 d .
O16 O 0.1760(10) 0.7594(5) 0.6647(4) 0.043(3) Uani 1 1 d .
C22 C 0.2777(14) 0.7745(5) 0.6865(5) 0.027(3) Uani 1 1 d .
C23 C 0.2902(12) 0.8358(5) 0.7050(5) 0.025(3) Uani 1 1 d .
C24 C 0.3783(14) 0.8508(6) 0.7433(6) 0.032(3) Uani 1 1 d .
H24 H 0.4324 0.8217 0.7574 0.038 Uiso 1 1 calc R
C25 C 0.3906(19) 0.9080(8) 0.7620(8) 0.056(5) Uani 1 1 d .
H25 H 0.4508 0.9179 0.7892 0.067 Uiso 1 1 calc R
C26 C 0.312(2) 0.9505(8) 0.7396(8) 0.064(7) Uani 1 1 d .
H26 H 0.3165 0.9895 0.7524 0.077 Uiso 1 1 calc R
C27 C 0.230(2) 0.9364(9) 0.7006(11) 0.072(6) Uani 1 1 d .
H27 H 0.1822 0.9663 0.6837 0.087 Uiso 1 1 calc R
C28 C 0.2131(15) 0.8778(7) 0.6834(7) 0.041(3) Uani 1 1 d .
H28 H 0.1498 0.8679 0.6576 0.049 Uiso 1 1 calc R
O17 O 0.1924(8) 0.5661(4) 0.5225(3) 0.0247(18) Uani 1 1 d .
O18 O 0.1015(9) 0.6494(4) 0.4937(3) 0.028(2) Uani 1 1 d .
C29 C 0.1399(12) 0.5978(5) 0.4849(4) 0.022(2) Uani 1 1 d .
C30 C 0.1172(12) 0.5715(5) 0.4303(4) 0.021(2) Uani 1 1 d .
C31 C 0.0846(13) 0.6074(5) 0.3861(5) 0.026(3) Uani 1 1 d .
H31 H 0.0777 0.6483 0.3911 0.031 Uiso 1 1 calc R
C32 C 0.0623(14) 0.5821(6) 0.3343(5) 0.033(3) Uani 1 1 d .
H32 H 0.0437 0.6064 0.3035 0.040 Uiso 1 1 calc R
C33 C 0.0668(15) 0.5225(7) 0.3274(6) 0.039(4) Uani 1 1 d .
H33 H 0.0462 0.5054 0.2927 0.047 Uiso 1 1 calc R
C34 C 0.1018(17) 0.4881(6) 0.3718(5) 0.038(4) Uani 1 1 d .
H34 H 0.1111 0.4473 0.3667 0.045 Uiso 1 1 calc R
C35 C 0.1234(12) 0.5118(5) 0.4230(5) 0.023(2) Uani 1 1 d .
H35 H 0.1427 0.4873 0.4535 0.028 Uiso 1 1 calc R
O19 O 0.1200(10) 0.5838(4) 0.7192(3) 0.036(2) Uani 1 1 d .
O20 O -0.0794(9) 0.6099(4) 0.7316(4) 0.032(2) Uani 1 1 d .
C36 C 0.0207(11) 0.5890(6) 0.7480(5) 0.025(3) Uani 1 1 d .
C37 C 0.0282(11) 0.5692(5) 0.8069(4) 0.020(2) Uani 1 1 d .
C38 C 0.1186(11) 0.5292(5) 0.8224(5) 0.023(2) Uani 1 1 d .
H38 H 0.1767 0.5156 0.7958 0.028 Uiso 1 1 calc R
C39 C 0.1243(14) 0.5087(6) 0.8768(5) 0.029(3) Uani 1 1 d .
H39 H 0.1837 0.4801 0.8873 0.035 Uiso 1 1 calc R
C40 C 0.0419(14) 0.5309(6) 0.9152(5) 0.030(3) Uani 1 1 d .
H40 H 0.0462 0.5176 0.9524 0.036 Uiso 1 1 calc R
C41 C -0.0449(13) 0.5710(6) 0.9012(6) 0.031(3) Uani 1 1 d .
H41 H -0.0991 0.5863 0.9285 0.037 Uiso 1 1 calc R
C42 C -0.0541(11) 0.5896(5) 0.8470(5) 0.021(2) Uani 1 1 d .
H42 H -0.1172 0.6165 0.8369 0.026 Uiso 1 1 calc R
O21 O -0.0509(12) 0.7706(5) 0.5480(4) 0.044(3) Uani 1 1 d .
O22 O -0.1628(10) 0.7872(4) 0.6239(4) 0.030(2) Uani 1 1 d .
C43 C -0.1313(14) 0.7987(5) 0.5745(6) 0.029(3) Uani 1 1 d .
C44 C -0.1992(12) 0.8474(5) 0.5465(5) 0.021(2) Uani 1 1 d .
C45 C -0.1648(14) 0.8658(5) 0.4939(5) 0.029(3) Uani 1 1 d .
H45 H -0.0923 0.8503 0.4772 0.034 Uiso 1 1 calc R
C46 C -0.2344(16) 0.9061(5) 0.4662(5) 0.033(3) Uani 1 1 d .
H46 H -0.2115 0.9183 0.4301 0.040 Uiso 1 1 calc R
C47 C -0.3386(17) 0.9290(6) 0.4913(8) 0.047(4) Uani 1 1 d .
H47 H -0.3860 0.9577 0.4724 0.056 Uiso 1 1 calc R
C48 C -0.3757(17) 0.9112(6) 0.5435(8) 0.045(4) Uani 1 1 d .
H48 H -0.4480 0.9271 0.5601 0.055 Uiso 1 1 calc R
C49 C -0.3056(13) 0.8701(5) 0.5709(6) 0.029(3) Uani 1 1 d .
H49 H -0.3299 0.8571 0.6066 0.035 Uiso 1 1 calc R
O23 O -0.1145(10) 0.5512(4) 0.5468(5) 0.036(2) Uani 1 1 d .
O24 O -0.3075(11) 0.5547(5) 0.5806(5) 0.044(3) Uani 1 1 d .
C50 C -0.2194(12) 0.5277(5) 0.5586(6) 0.025(3) Uani 1 1 d .
C51 C -0.2354(11) 0.4650(5) 0.5426(5) 0.021(2) Uani 1 1 d .
C52 C -0.3411(13) 0.4351(6) 0.5626(5) 0.027(3) Uani 1 1 d .
H52 H -0.3976 0.4547 0.5862 0.033 Uiso 1 1 calc R
C53 C -0.3619(15) 0.3801(7) 0.5488(6) 0.039(3) Uani 1 1 d .
H53 H -0.4312 0.3598 0.5634 0.047 Uiso 1 1 calc R
C54 C -0.2807(14) 0.3523(6) 0.5123(7) 0.038(3) Uani 1 1 d .
H54 H -0.2955 0.3128 0.5024 0.045 Uiso 1 1 calc R
C55 C -0.1813(15) 0.3804(7) 0.4907(6) 0.038(3) Uani 1 1 d U
H55 H -0.1282 0.3614 0.4651 0.045 Uiso 1 1 calc R
C56 C -0.1585(13) 0.4380(6) 0.5069(6) 0.033(3) Uani 1 1 d .
H56 H -0.0886 0.4582 0.4928 0.039 Uiso 1 1 calc R
O25 O 0.8493(8) 0.5525(3) 0.0379(3) 0.0200(16) Uani 1 1 d .
O26 O 0.7984(8) 0.5280(4) 0.1245(3) 0.0223(17) Uani 1 1 d .
C57 C 0.8164(11) 0.5159(5) 0.0742(4) 0.020(2) Uani 1 1 d .
C58 C 0.7938(10) 0.4542(5) 0.0580(5) 0.018(2) Uani 1 1 d .
C59 C 0.8003(12) 0.4355(5) 0.0023(5) 0.024(2) Uani 1 1 d .
H59 H 0.8230 0.4625 -0.0257 0.029 Uiso 1 1 calc R
C60 C 0.7740(14) 0.3784(5) -0.0120(5) 0.029(3) Uani 1 1 d .
H60 H 0.7801 0.3662 -0.0495 0.035 Uiso 1 1 calc R
C61 C 0.7385(16) 0.3388(6) 0.0288(6) 0.037(3) Uani 1 1 d .
H61 H 0.7218 0.2994 0.0194 0.045 Uiso 1 1 calc R
C62 C 0.7278(16) 0.3575(6) 0.0836(6) 0.039(4) Uani 1 1 d .
H62 H 0.7022 0.3311 0.1115 0.047 Uiso 1 1 calc R
C63 C 0.7545(13) 0.4143(5) 0.0967(6) 0.030(3) Uani 1 1 d .
H63 H 0.7454 0.4265 0.1340 0.036 Uiso 1 1 calc R
O27 O 0.4409(9) 0.5776(4) 0.2488(4) 0.032(2) Uani 1 1 d .
O28 O 0.6359(9) 0.6039(4) 0.2366(4) 0.031(2) Uani 1 1 d .
C64 C 0.5479(12) 0.5884(5) 0.2673(5) 0.022(2) Uani 1 1 d .
C65 C 0.5712(11) 0.5816(5) 0.3288(4) 0.020(2) Uani 1 1 d .
C66 C 0.6865(11) 0.5920(6) 0.3489(5) 0.027(3) Uani 1 1 d .
H66 H 0.7525 0.6038 0.3255 0.033 Uiso 1 1 calc R
C67 C 0.7035(16) 0.5846(8) 0.4061(6) 0.046(4) Uani 1 1 d U
H67 H 0.7822 0.5932 0.4219 0.056 Uiso 1 1 calc R
C68 C 0.6091(16) 0.5651(8) 0.4401(6) 0.048(4) Uani 1 1 d .
H68 H 0.6249 0.5583 0.4783 0.057 Uiso 1 1 calc R
C69 C 0.4904(16) 0.5554(6) 0.4182(5) 0.034(3) Uani 1 1 d .
H69 H 0.4231 0.5435 0.4408 0.040 Uiso 1 1 calc R
C70 C 0.4764(11) 0.5639(6) 0.3620(5) 0.025(2) Uani 1 1 d .
H70 H 0.3973 0.5571 0.3457 0.030 Uiso 1 1 calc R
O29 O 0.5554(9) 0.5992(4) 0.0404(4) 0.031(2) Uani 1 1 d .
O30 O 0.3615(8) 0.6134(4) 0.0147(4) 0.0259(19) Uani 1 1 d .
C71 C 0.4694(12) 0.5949(5) 0.0053(5) 0.021(2) Uani 1 1 d .
C72 C 0.4990(10) 0.5700(5) -0.0496(4) 0.0147(19) Uani 1 1 d .
C73 C 0.6171(11) 0.5504(5) -0.0613(5) 0.022(2) Uani 1 1 d .
H73 H 0.6795 0.5529 -0.0335 0.027 Uiso 1 1 calc R
C74 C 0.6475(14) 0.5270(6) -0.1134(5) 0.031(3) Uani 1 1 d .
H74 H 0.7284 0.5125 -0.1205 0.037 Uiso 1 1 calc R
C75 C 0.5569(14) 0.5256(7) -0.1540(6) 0.038(4) Uani 1 1 d .
H75 H 0.5746 0.5093 -0.1892 0.045 Uiso 1 1 calc R
C76 C 0.4391(13) 0.5481(7) -0.1430(5) 0.031(3) Uani 1 1 d .
H76 H 0.3781 0.5495 -0.1714 0.037 Uiso 1 1 calc R
C77 C 0.4118(12) 0.5683(6) -0.0910(5) 0.026(2) Uani 1 1 d .
H77 H 0.3300 0.5815 -0.0834 0.031 Uiso 1 1 calc R
O31 O 0.2823(10) 0.5480(4) 0.1445(4) 0.031(2) Uani 1 1 d .
O32 O 0.0787(8) 0.5397(4) 0.1345(4) 0.028(2) Uani 1 1 d .
C78 C 0.1796(12) 0.5221(5) 0.1539(5) 0.023(2) Uani 1 1 d .
C79 C 0.1748(12) 0.4705(5) 0.1909(5) 0.022(2) Uani 1 1 d .
C80 C 0.0695(16) 0.4361(7) 0.1938(6) 0.038(3) Uani 1 1 d .
H80 H 0.0000 0.4442 0.1707 0.046 Uiso 1 1 calc R
C81 C 0.0665(17) 0.3898(6) 0.2306(6) 0.039(4) Uani 1 1 d .
H81 H -0.0046 0.3654 0.2310 0.047 Uiso 1 1 calc R
C82 C 0.1606(18) 0.3781(6) 0.2658(7) 0.044(4) Uani 1 1 d .
H82 H 0.1535 0.3479 0.2925 0.053 Uiso 1 1 calc R
C83 C 0.2661(16) 0.4107(6) 0.2622(5) 0.036(3) Uani 1 1 d .
H83 H 0.3346 0.4012 0.2853 0.043 Uiso 1 1 calc R
C84 C 0.2769(13) 0.4575(6) 0.2257(6) 0.033(3) Uani 1 1 d .
H84 H 0.3507 0.4801 0.2243 0.039 Uiso 1 1 calc R
O33 O 0.3523(8) 0.7563(4) 0.2137(4) 0.0234(18) Uani 1 1 d .
O34 O 0.2947(8) 0.7884(3) 0.1310(3) 0.0209(17) Uani 1 1 d .
C85 C 0.3105(12) 0.7945(5) 0.1818(5) 0.019(2) Uani 1 1 d .
C86 C 0.2654(11) 0.8515(5) 0.2069(5) 0.019(2) Uani 1 1 d .
C87 C 0.2975(14) 0.8672(5) 0.2614(6) 0.029(3) Uani 1 1 d .
H87 H 0.3520 0.8432 0.2823 0.034 Uiso 1 1 calc R
C88 C 0.2493(16) 0.9177(6) 0.2847(6) 0.037(3) Uani 1 1 d .
H88 H 0.2696 0.9275 0.3218 0.045 Uiso 1 1 calc R
C89 C 0.1746(13) 0.9529(6) 0.2552(6) 0.031(3) Uani 1 1 d .
H89 H 0.1421 0.9873 0.2715 0.037 Uiso 1 1 calc R
C90 C 0.1449(13) 0.9389(5) 0.2008(6) 0.028(3) Uani 1 1 d .
H90 H 0.0947 0.9645 0.1794 0.033 Uiso 1 1 calc R
C91 C 0.1885(11) 0.8875(5) 0.1779(5) 0.023(2) Uani 1 1 d .
H91 H 0.1644 0.8772 0.1413 0.028 Uiso 1 1 calc R
O35 O 0.1376(8) 0.7108(4) 0.0143(3) 0.0232(17) Uani 1 1 d .
O36 O -0.0563(9) 0.7370(4) -0.0010(3) 0.0280(19) Uani 1 1 d .
C92 C 0.0500(12) 0.7246(6) -0.0179(5) 0.024(2) Uani 1 1 d .
C93 C 0.0777(11) 0.7245(5) -0.0798(4) 0.018(2) Uani 1 1 d .
C94 C -0.0162(12) 0.7454(5) -0.1157(5) 0.024(2) Uani 1 1 d .
H94 H -0.0940 0.7584 -0.1021 0.029 Uiso 1 1 calc R
C95 C 0.0112(14) 0.7461(6) -0.1721(5) 0.030(3) Uani 1 1 d .
H95 H -0.0491 0.7596 -0.1978 0.036 Uiso 1 1 calc R
C96 C 0.1263(15) 0.7271(7) -0.1909(5) 0.035(3) Uani 1 1 d .
H96 H 0.1440 0.7293 -0.2293 0.043 Uiso 1 1 calc R
C97 C 0.2156(14) 0.7050(6) -0.1554(5) 0.032(3) Uani 1 1 d .
H97 H 0.2923 0.6908 -0.1692 0.039 Uiso 1 1 calc R
C98 C 0.1901(12) 0.7041(5) -0.0994(5) 0.026(3) Uani 1 1 d .
H98 H 0.2502 0.6894 -0.0742 0.031 Uiso 1 1 calc R
O37 O 0.0620(9) 0.7182(4) 0.2086(3) 0.030(2) Uani 1 1 d .
O38 O -0.1380(9) 0.7063(4) 0.2274(4) 0.036(2) Uani 1 1 d .
C99 C -0.0295(13) 0.7206(5) 0.2418(5) 0.023(2) Uani 1 1 d .
C100 C -0.0081(10) 0.7374(5) 0.2998(4) 0.016(2) Uani 1 1 d U
C101 C 0.1089(12) 0.7600(5) 0.3151(5) 0.023(2) Uani 1 1 d .
H101 H 0.1728 0.7644 0.2884 0.028 Uiso 1 1 calc R
C102 C 0.1287(12) 0.7757(5) 0.3697(5) 0.027(3) Uani 1 1 d .
H102 H 0.2073 0.7908 0.3803 0.033 Uiso 1 1 calc R
C103 C 0.0359(12) 0.7700(6) 0.4099(5) 0.027(3) Uani 1 1 d .
H103 H 0.0503 0.7821 0.4469 0.032 Uiso 1 1 calc R
C104 C -0.0743(14) 0.7470(6) 0.3947(5) 0.030(3) Uani 1 1 d .
H104 H -0.1358 0.7403 0.4221 0.036 Uiso 1 1 calc R
C105 C -0.0996(12) 0.7327(5) 0.3393(5) 0.023(2) Uani 1 1 d .
H105 H -0.1801 0.7197 0.3290 0.028 Uiso 1 1 calc R
O39 O 0.7849(8) 0.7647(4) 0.0999(4) 0.0272(19) Uani 1 1 d .
O40 O 0.5820(8) 0.7760(4) 0.1094(4) 0.0252(18) Uani 1 1 d .
C106 C 0.6879(11) 0.7922(5) 0.0909(5) 0.021(2) Uani 1 1 d .
C107 C 0.6880(11) 0.8456(5) 0.0540(5) 0.019(2) Uani 1 1 d .
C108 C 0.5851(13) 0.8779(5) 0.0479(5) 0.024(2) Uani 1 1 d .
H108 H 0.5124 0.8678 0.0679 0.029 Uiso 1 1 calc R
C109 C 0.5828(16) 0.9261(6) 0.0128(6) 0.037(3) Uani 1 1 d .
H109 H 0.5084 0.9477 0.0077 0.044 Uiso 1 1 calc R
C110 C 0.6913(16) 0.9424(6) -0.0148(6) 0.036(3) Uani 1 1 d .
H110 H 0.6916 0.9755 -0.0384 0.044 Uiso 1 1 calc R
C111 C 0.7980(15) 0.9100(5) -0.0074(6) 0.032(3) Uani 1 1 d .
H111 H 0.8717 0.9209 -0.0261 0.039 Uiso 1 1 calc R
C112 C 0.7987(12) 0.8610(5) 0.0276(5) 0.026(3) Uani 1 1 d .
H112 H 0.8723 0.8390 0.0331 0.031 Uiso 1 1 calc R
Pb1 Pb 0.59932(4) 0.729398(17) 0.633537(17) 0.01686(8) Uani 1 1 d .
Pb2 Pb 0.42442(4) 0.587742(17) 0.574458(17) 0.01686(8) Uani 1 1 d .
Pb3 Pb 0.35156(4) 0.638535(18) 0.706156(17) 0.01708(8) Uani 1 1 d .
Pb4 Pb 0.17978(4) 0.706960(18) 0.571560(17) 0.01708(8) Uani 1 1 d .
Pb5 Pb 0.09830(4) 0.566985(17) 0.618784(17) 0.01642(8) Uani 1 1 d .
Pb6 Pb -0.07329(4) 0.708159(18) 0.680147(16) 0.01678(7) Uani 1 1 d .
Pb7 Pb -0.14841(4) 0.656834(18) 0.547140(17) 0.01778(8) Uani 1 1 d .
Pb8 Pb -0.32027(4) 0.590902(17) 0.681868(18) 0.01776(8) Uani 1 1 d .
Pb9 Pb 0.78102(4) 0.659002(19) 0.048143(17) 0.01793(8) Uani 1 1 d .
Pb10 Pb 0.54924(4) 0.573871(17) 0.141089(17) 0.01642(8) Uani 1 1 d .
Pb11 Pb 0.62050(4) 0.712418(18) 0.187661(17) 0.01791(8) Uani 1 1 d .
Pb12 Pb 0.38079(4) 0.708768(18) 0.073349(16) 0.01618(7) Uani 1 1 d .
Pb13 Pb 0.27988(4) 0.653771(18) 0.200507(17) 0.01768(8) Uani 1 1 d .
Pb14 Pb 0.12309(4) 0.603642(18) 0.059289(17) 0.01805(8) Uani 1 1 d .
Pb15 Pb 0.04721(4) 0.740960(17) 0.107723(17) 0.01642(8) Uani 1 1 d .
Pb16 Pb -0.11834(4) 0.607046(18) 0.176314(16) 0.01681(8) Uani 1 1 d .

loop_
_atom_site_aniso_label
_atom_site_aniso_U_11
_atom_site_aniso_U_22
_atom_site_aniso_U_33
_atom_site_aniso_U_23
_atom_site_aniso_U_13
_atom_site_aniso_U_12
O1 0.008(3) 0.017(3) 0.012(3) 0.003(3) 0.003(2) -0.006(3)
O2 0.012(3) 0.015(3) 0.017(4) 0.000(3) 0.001(3) -0.004(3)
O3 0.021(4) 0.016(3) 0.004(3) 0.002(3) 0.000(3) 0.000(3)
O4 0.011(3) 0.017(3) 0.016(3) -0.002(3) -0.003(3) 0.001(3)
O5 0.022(4) 0.012(3) 0.014(3) 0.001(3) -0.004(3) 0.000(3)
O6 0.014(3) 0.012(3) 0.017(3) 0.000(3) 0.003(3) 0.001(3)
O7 0.012(3) 0.015(3) 0.012(3) 0.003(3) -0.005(3) 0.003(3)
O8 0.011(3) 0.017(3) 0.011(3) 0.000(3) 0.002(3) 0.000(3)
O9 0.047(6) 0.029(5) 0.014(4) -0.002(3) 0.013(4) -0.003(4)
O10 0.045(6) 0.018(4) 0.015(4) -0.007(3) 0.005(4) 0.000(4)
C1 0.037(7) 0.025(5) 0.010(5) -0.006(4) 0.002(4) 0.001(5)
C2 0.019(5) 0.021(5) 0.014(5) 0.000(4) -0.002(4) -0.004(4)
C3 0.044(8) 0.020(5) 0.021(6) -0.009(4) 0.003(5) -0.003(5)
C4 0.052(9) 0.024(6) 0.024(6) -0.009(5) -0.009(6) -0.003(6)
C5 0.039(8) 0.047(8) 0.020(6) -0.021(6) 0.002(6) 0.006(6)
C6 0.059(11) 0.052(10) 0.025(7) 0.009(6) 0.014(7) 0.008(8)
C7 0.050(8) 0.037(7) 0.007(5) 0.001(4) 0.003(5) -0.004(6)
O11 0.035(5) 0.050(6) 0.019(4) 0.008(4) -0.003(4) 0.004(5)
O12 0.025(4) 0.031(4) 0.035(4) 0.017(4) 0.020(4) 0.006(3)
C8 0.029(6) 0.020(5) 0.007(4) 0.003(4) -0.004(4) 0.013(5)
C9 0.017(5) 0.023(5) 0.018(5) 0.003(4) 0.002(4) 0.006(4)
C10 0.027(7) 0.026(6) 0.025(6) 0.010(5) 0.001(5) 0.007(5)
C11 0.042(8) 0.032(7) 0.029(7) 0.013(5) 0.006(6) 0.007(6)
C12 0.056(10) 0.037(7) 0.016(6) 0.008(5) 0.016(6) 0.023(7)
C13 0.033(7) 0.045(8) 0.024(6) -0.010(6) -0.009(5) 0.014(6)
C14 0.016(5) 0.031(6) 0.039(7) -0.010(6) -0.001(5) -0.008(5)
O13 0.051(8) 0.028(5) 0.083(9) 0.016(6) 0.007(7) -0.015(5)
O14 0.046(6) 0.041(6) 0.028(5) 0.014(4) 0.014(5) 0.022(5)
C15 0.043(8) 0.012(5) 0.047(8) 0.003(5) 0.021(7) 0.001(5)
C16 0.027(6) 0.009(4) 0.026(6) 0.000(4) 0.008(5) 0.001(4)
C17 0.036(7) 0.026(6) 0.025(6) -0.009(5) -0.009(5) -0.007(5)
C18 0.052(10) 0.020(6) 0.044(8) 0.002(6) -0.005(7) 0.001(6)
C19 0.065(11) 0.024(6) 0.026(7) 0.008(5) 0.009(7) -0.004(7)
C20 0.030(7) 0.032(7) 0.052(9) -0.021(6) -0.004(7) -0.002(6)
C21 0.031(6) 0.012(4) 0.023(6) 0.000(4) 0.003(5) -0.004(4)
O15 0.045(7) 0.022(5) 0.075(8) -0.004(5) 0.032(6) 0.006(4)
O16 0.035(6) 0.054(6) 0.042(6) -0.030(5) 0.022(5) -0.030(5)
C22 0.038(8) 0.017(5) 0.026(6) -0.002(4) 0.008(6) -0.005(5)
C23 0.022(6) 0.020(5) 0.034(7) -0.010(5) 0.006(5) 0.003(5)
C24 0.031(7) 0.033(7) 0.032(7) -0.004(5) 0.003(6) -0.004(6)
C25 0.056(12) 0.052(10) 0.060(11) -0.029(9) 0.015(9) -0.026(9)
C26 0.099(17) 0.037(9) 0.058(12) -0.019(8) 0.047(12) -0.022(10)
C27 0.076(16) 0.041(10) 0.100(18) 0.005(11) -0.011(14) 0.008(10)
C28 0.035(8) 0.048(9) 0.040(8) 0.001(7) -0.003(7) -0.002(7)
O17 0.023(4) 0.033(5) 0.018(4) -0.001(3) -0.004(3) -0.005(4)
O18 0.042(6) 0.025(4) 0.018(4) -0.008(3) 0.006(4) 0.000(4)
C29 0.028(6) 0.026(6) 0.012(5) 0.002(4) -0.002(4) 0.000(5)
C30 0.026(6) 0.026(5) 0.011(4) 0.004(4) 0.002(4) -0.010(5)
C31 0.044(8) 0.016(5) 0.017(5) -0.002(4) -0.006(5) 0.002(5)
C32 0.044(8) 0.037(7) 0.018(6) 0.003(5) -0.001(5) 0.006(6)
C33 0.044(9) 0.053(9) 0.019(6) -0.023(6) -0.007(6) 0.015(7)
C34 0.063(11) 0.026(6) 0.024(6) -0.005(5) -0.002(7) 0.002(7)
C35 0.028(6) 0.020(5) 0.021(5) -0.003(4) -0.004(5) 0.006(5)
O19 0.050(6) 0.046(5) 0.011(4) 0.009(4) -0.003(4) -0.029(5)
O20 0.028(5) 0.038(5) 0.030(5) 0.016(4) -0.014(4) -0.015(4)
C36 0.018(5) 0.039(7) 0.017(5) 0.015(5) -0.008(4) -0.020(5)
C37 0.027(6) 0.023(5) 0.009(4) 0.004(4) -0.001(4) -0.009(5)
C38 0.014(5) 0.034(6) 0.021(5) -0.001(5) -0.007(4) -0.005(5)
C39 0.042(8) 0.033(6) 0.012(5) 0.011(4) -0.016(5) -0.013(6)
C40 0.036(7) 0.039(7) 0.015(5) 0.008(5) -0.011(5) -0.011(6)
C41 0.023(6) 0.037(7) 0.032(6) -0.012(6) 0.011(5) -0.018(6)
C42 0.018(5) 0.027(5) 0.020(5) -0.003(4) 0.004(4) -0.002(5)
O21 0.061(8) 0.037(6) 0.033(5) 0.004(4) 0.000(5) 0.023(5)
O22 0.041(6) 0.021(4) 0.027(5) 0.002(3) -0.005(4) -0.008(4)
C43 0.039(8) 0.018(5) 0.031(7) 0.006(5) -0.006(6) -0.011(5)
C44 0.030(6) 0.012(4) 0.021(5) -0.004(4) 0.004(5) -0.009(4)
C45 0.042(8) 0.017(5) 0.027(6) 0.001(5) -0.001(6) -0.009(5)
C46 0.059(10) 0.019(5) 0.022(6) 0.002(5) -0.009(6) -0.009(6)
C47 0.055(11) 0.019(6) 0.066(11) 0.015(7) -0.025(9) -0.001(6)
C48 0.047(10) 0.023(6) 0.067(11) 0.000(7) 0.011(8) -0.003(6)
C49 0.029(7) 0.017(5) 0.043(8) -0.001(5) 0.011(6) 0.000(5)
O23 0.032(5) 0.020(4) 0.057(6) -0.009(4) -0.022(5) -0.006(4)
O24 0.042(6) 0.050(6) 0.041(6) -0.028(5) -0.020(5) 0.022(5)
C50 0.023(6) 0.024(6) 0.030(6) 0.000(5) -0.004(5) 0.009(5)
C51 0.015(5) 0.024(5) 0.024(6) -0.009(4) -0.007(4) 0.003(4)
C52 0.026(6) 0.031(6) 0.025(6) 0.005(5) 0.009(5) 0.000(5)
C53 0.035(8) 0.043(8) 0.040(8) 0.005(6) 0.004(7) -0.008(7)
C54 0.033(8) 0.025(6) 0.054(9) -0.002(6) -0.024(7) -0.005(6)
C55 0.038(3) 0.038(3) 0.038(3) -0.0006(10) 0.0005(10) 0.0005(10)
C56 0.017(6) 0.037(7) 0.044(8) -0.010(6) -0.004(6) 0.002(5)
O25 0.020(4) 0.018(4) 0.022(4) -0.001(3) 0.002(3) 0.000(3)
O26 0.027(5) 0.021(4) 0.018(4) -0.007(3) -0.005(3) 0.000(3)
C57 0.013(5) 0.035(6) 0.012(5) -0.004(4) 0.001(4) 0.007(4)
C58 0.011(5) 0.020(5) 0.024(5) -0.005(4) 0.001(4) 0.007(4)
C59 0.027(6) 0.016(5) 0.030(6) 0.000(4) 0.007(5) -0.007(5)
C60 0.047(8) 0.021(6) 0.020(6) -0.004(4) 0.000(6) -0.001(6)
C61 0.058(10) 0.021(6) 0.032(7) -0.009(5) -0.002(7) -0.002(6)
C62 0.062(11) 0.021(6) 0.034(7) -0.001(5) 0.000(7) -0.003(6)
C63 0.035(7) 0.022(6) 0.032(7) -0.003(5) 0.004(6) 0.010(5)
O27 0.022(4) 0.046(6) 0.027(4) 0.006(4) -0.008(4) 0.000(4)
O28 0.026(5) 0.040(5) 0.028(5) 0.013(4) -0.004(4) -0.004(4)
C64 0.026(6) 0.025(5) 0.016(5) -0.001(4) 0.000(4) -0.005(5)
C65 0.019(5) 0.030(6) 0.011(4) -0.001(4) 0.001(4) -0.002(4)
C66 0.015(5) 0.039(7) 0.028(6) -0.004(5) -0.010(5) -0.001(5)
C67 0.039(7) 0.064(8) 0.036(6) -0.018(6) -0.017(6) -0.003(6)
C68 0.050(10) 0.075(12) 0.017(6) 0.003(7) -0.007(6) 0.027(9)
C69 0.059(10) 0.027(6) 0.014(5) -0.002(4) 0.009(6) 0.007(6)
C70 0.018(5) 0.033(6) 0.023(6) -0.010(5) 0.007(4) -0.006(5)
O29 0.022(5) 0.050(6) 0.020(4) -0.018(4) 0.003(3) -0.015(4)
O30 0.025(5) 0.025(4) 0.028(4) -0.012(3) 0.010(4) -0.001(4)
C71 0.024(6) 0.022(5) 0.018(5) -0.004(4) 0.008(4) -0.007(5)
C72 0.019(5) 0.021(5) 0.004(4) -0.002(4) -0.003(3) -0.002(4)
C73 0.011(5) 0.036(6) 0.020(5) -0.006(5) 0.002(4) -0.010(5)
C74 0.034(7) 0.036(7) 0.023(6) -0.018(5) 0.003(5) 0.005(6)
C75 0.031(7) 0.059(9) 0.024(6) -0.018(6) 0.004(5) -0.019(7)
C76 0.029(7) 0.056(8) 0.006(5) -0.005(5) 0.001(4) -0.014(6)
C77 0.018(6) 0.030(6) 0.028(6) -0.003(5) -0.003(5) -0.004(5)
O31 0.037(5) 0.020(4) 0.036(5) 0.002(4) 0.008(4) -0.001(4)
O32 0.010(4) 0.028(4) 0.046(5) 0.008(4) -0.004(4) 0.003(3)
C78 0.027(6) 0.016(5) 0.025(6) 0.008(4) 0.012(5) 0.002(4)
C79 0.032(7) 0.019(5) 0.016(5) 0.009(4) 0.010(5) 0.008(5)
C80 0.040(9) 0.040(8) 0.034(7) -0.008(6) 0.008(6) -0.005(7)
C81 0.052(10) 0.022(6) 0.043(8) -0.013(6) 0.016(7) -0.006(6)
C82 0.066(12) 0.023(6) 0.044(9) 0.014(6) 0.028(8) 0.006(7)
C83 0.058(10) 0.033(7) 0.016(6) 0.009(5) -0.001(6) 0.016(7)
C84 0.025(7) 0.030(6) 0.043(8) 0.008(6) -0.014(6) 0.004(5)
O33 0.022(4) 0.023(4) 0.025(4) 0.001(3) -0.006(3) 0.007(3)
O34 0.025(4) 0.020(4) 0.018(4) -0.002(3) -0.004(3) 0.000(3)
C85 0.026(6) 0.014(4) 0.018(5) -0.009(4) 0.009(4) 0.000(4)
C86 0.020(5) 0.016(5) 0.020(5) 0.004(4) 0.000(4) 0.001(4)
C87 0.038(7) 0.021(5) 0.028(6) 0.000(5) -0.003(5) 0.003(5)
C88 0.056(10) 0.032(7) 0.023(6) -0.018(5) -0.007(6) -0.003(7)
C89 0.025(7) 0.023(6) 0.045(8) -0.014(5) 0.004(6) 0.011(5)
C90 0.037(7) 0.014(5) 0.033(6) -0.005(5) -0.006(6) 0.010(5)
C91 0.022(6) 0.020(5) 0.028(6) -0.005(4) 0.006(5) 0.010(4)
O35 0.021(4) 0.032(4) 0.017(4) 0.004(3) -0.001(3) 0.003(4)
O36 0.034(5) 0.034(5) 0.015(4) 0.002(3) -0.003(4) 0.004(4)
C92 0.020(6) 0.033(6) 0.020(5) 0.000(5) 0.005(4) 0.000(5)
C93 0.017(5) 0.025(5) 0.014(5) 0.001(4) -0.002(4) -0.001(4)
C94 0.027(6) 0.020(5) 0.025(6) 0.002(4) -0.005(5) 0.004(5)
C95 0.040(8) 0.027(6) 0.024(6) 0.006(5) -0.005(5) -0.008(6)
C96 0.043(8) 0.051(8) 0.012(5) -0.002(5) 0.010(5) -0.007(7)
C97 0.034(7) 0.039(7) 0.023(6) -0.007(6) -0.001(5) 0.000(6)
C98 0.031(7) 0.024(6) 0.023(6) -0.002(5) -0.004(5) -0.004(5)
O37 0.024(5) 0.047(6) 0.018(4) -0.005(4) -0.004(3) 0.015(4)
O38 0.026(5) 0.034(5) 0.049(6) -0.021(5) -0.016(4) 0.006(4)
C99 0.035(7) 0.015(5) 0.018(5) -0.006(4) -0.007(5) 0.011(5)
C100 0.016(2) 0.016(2) 0.017(2) -0.0003(10) 0.0007(10) 0.0006(10)
C101 0.025(6) 0.034(6) 0.011(5) -0.007(4) 0.000(4) 0.001(5)
C102 0.021(6) 0.027(6) 0.033(7) -0.015(5) -0.006(5) -0.011(5)
C103 0.024(6) 0.043(7) 0.013(5) -0.003(5) 0.003(4) 0.009(6)
C104 0.039(8) 0.034(7) 0.016(5) 0.002(5) 0.013(5) 0.017(6)
C105 0.025(6) 0.020(5) 0.025(6) 0.002(4) -0.006(5) -0.001(5)
O39 0.015(4) 0.025(4) 0.041(5) 0.008(4) -0.004(4) 0.001(3)
O40 0.019(4) 0.028(4) 0.028(4) 0.009(4) -0.007(3) -0.013(3)
C106 0.013(5) 0.019(5) 0.031(6) -0.006(4) -0.002(4) -0.004(4)
C107 0.022(6) 0.015(5) 0.021(5) 0.006(4) 0.002(4) -0.004(4)
C108 0.036(7) 0.015(5) 0.022(6) 0.004(4) 0.003(5) 0.003(5)
C109 0.046(9) 0.024(6) 0.041(8) 0.012(6) -0.007(7) 0.013(6)
C110 0.058(10) 0.018(6) 0.034(7) 0.009(5) 0.002(7) -0.008(6)
C111 0.045(8) 0.024(6) 0.029(7) 0.003(5) -0.004(6) -0.013(6)
C112 0.024(6) 0.024(6) 0.029(6) 0.005(5) 0.001(5) -0.001(5)
Pb1 0.01677(19) 0.01563(17) 0.01818(18) 0.00103(14) 0.00079(15) 0.00028(15)
Pb2 0.01568(19) 0.01934(18) 0.01556(17) -0.00326(14) 0.00065(14) 0.00004(15)
Pb3 0.01651(19) 0.02064(18) 0.01409(17) -0.00172(14) 0.00134(14) -0.00226(15)
Pb4 0.01795(19) 0.01663(16) 0.01670(18) 0.00103(15) 0.00220(14) -0.00183(16)
Pb5 0.01650(19) 0.01527(16) 0.01750(18) 0.00094(14) -0.00071(14) -0.00183(15)
Pb6 0.01604(18) 0.01887(17) 0.01541(17) -0.00229(15) -0.00029(14) -0.00178(16)
Pb7 0.01763(19) 0.02010(18) 0.01559(18) -0.00100(15) -0.00102(14) 0.00109(16)
Pb8 0.0177(2) 0.01685(17) 0.01867(19) 0.00042(15) -0.00237(15) 0.00080(15)
Pb9 0.01582(18) 0.02291(19) 0.01506(17) 0.00053(15) 0.00002(14) -0.00049(17)
Pb10 0.01610(18) 0.01562(17) 0.01754(18) -0.00032(14) 0.00021(14) 0.00101(15)
Pb11 0.01678(18) 0.01883(17) 0.01810(18) -0.00333(15) -0.00092(15) 0.00105(16)
Pb12 0.01574(18) 0.01824(16) 0.01455(16) 0.00176(14) 0.00093(14) 0.00094(15)
Pb13 0.01731(19) 0.02143(19) 0.01431(17) 0.00134(15) 0.00026(14) 0.00313(16)
Pb14 0.01678(19) 0.01874(17) 0.01865(18) -0.00242(15) 0.00190(15) 0.00057(15)
Pb15 0.01527(18) 0.01690(17) 0.01709(18) -0.00019(14) -0.00022(14) 0.00158(15)
Pb16 0.01657(19) 0.01828(17) 0.01558(17) 0.00070(14) -0.00020(14) 0.00068(15)

loop_
_atom_type_symbol
_atom_type_description
_atom_type_scat_dispersion_real
_atom_type_scat_dispersion_imag
_atom_type_scat_source
C C 0.00341 0.00169 'L. Kissel & R.H. Pratt, Acta Cryst A (1990), A46, 170-175'
H H -0.00002 0.00000 'L. Kissel & R.H. Pratt, Acta Cryst A (1990), A46, 170-175'
O O 0.01140 0.00623 'L. Kissel & R.H. Pratt, Acta Cryst A (1990), A46, 170-175'
Pb Pb -3.41943 10.20082 'L. Kissel & R.H. Pratt, Acta Cryst A (1990), A46, 170-175'

loop_
_geom_angle_atom_site_label_1
_geom_angle_atom_site_label_2
_geom_angle_atom_site_label_3
_geom_angle
_geom_angle_site_symmetry_1
_geom_angle_site_symmetry_3
Pb8 O1 Pb1 100.7(3) 1_655 .
Pb8 O1 Pb3 111.3(3) 1_655 .
Pb1 O1 Pb3 113.6(3) . .
Pb8 O1 Pb2 111.3(3) 1_655 .
Pb1 O1 Pb2 121.8(3) . .
Pb3 O1 Pb2 98.3(3) . .
Pb2 O2 Pb5 109.3(3) . .
Pb2 O2 Pb3 99.8(3) . .
Pb5 O2 Pb3 113.8(3) . .
Pb2 O2 Pb4 111.2(3) . .
Pb5 O2 Pb4 99.7(3) . .
Pb3 O2 Pb4 122.9(3) . .
Pb4 O3 Pb7 112.1(3) . .
Pb4 O3 Pb5 100.8(3) . .
Pb7 O3 Pb5 111.5(3) . .
Pb4 O3 Pb6 111.8(3) . .
Pb7 O3 Pb6 100.2(3) . .
Pb5 O3 Pb6 121.0(3) . .
Pb6 O4 Pb1 111.0(3) . 1_455
Pb6 O4 Pb8 112.9(3) . .
Pb1 O4 Pb8 98.9(3) 1_455 .
Pb6 O4 Pb7 100.9(3) . .
Pb1 O4 Pb7 111.6(3) 1_455 .
Pb8 O4 Pb7 121.8(3) . .
Pb9 O5 Pb11 123.3(3) . .
Pb9 O5 Pb16 100.6(3) . 1_655
Pb11 O5 Pb16 110.2(3) . 1_655
Pb9 O5 Pb10 115.7(3) . .
Pb11 O5 Pb10 97.5(3) . .
Pb16 O5 Pb10 109.4(3) 1_655 .
Pb10 O6 Pb12 121.5(3) . .
Pb10 O6 Pb13 110.0(3) . .
Pb12 O6 Pb13 100.6(3) . .
Pb10 O6 Pb11 98.1(3) . .
Pb12 O6 Pb11 111.0(3) . .
Pb13 O6 Pb11 116.6(3) . .
Pb13 O7 Pb14 123.4(3) . .
Pb13 O7 Pb12 101.6(3) . .
Pb14 O7 Pb12 109.2(3) . .
Pb13 O7 Pb15 116.2(3) . .
Pb14 O7 Pb15 97.0(3) . .
Pb12 O7 Pb15 109.1(3) . .
Pb9 O8 Pb15 111.0(3) 1_455 .
Pb9 O8 Pb16 100.5(3) 1_455 .
Pb15 O8 Pb16 119.3(3) . .
Pb9 O8 Pb14 116.7(3) 1_455 .
Pb15 O8 Pb14 97.6(3) . .
Pb16 O8 Pb14 112.7(3) . .
C1 O9 Pb1 118.6(8) . .
C1 O10 Pb8 123.6(7) . 1_655
C1 O10 Pb3 115.5(8) . .
Pb8 O10 Pb3 84.7(2) 1_655 .
O9 C1 O10 123.6(10) . .
O9 C1 C2 120.1(10) . .
O10 C1 C2 116.2(10) . .
C7 C2 C3 121.4(11) . .
C7 C2 C1 121.6(10) . .
C3 C2 C1 117.0(10) . .
C2 C3 C4 117.7(12) . .
C2 C3 H3 121.2 . .
C4 C3 H3 121.2 . .
C5 C4 C3 121.6(12) . .
C5 C4 H4 119.2 . .
C3 C4 H4 119.2 . .
C4 C5 C6 120.1(12) . .
C4 C5 H5 119.9 . .
C6 C5 H5 119.9 . .
C7 C6 C5 118.0(13) . .
C7 C6 H6 121.0 . .
C5 C6 H6 121.0 . .
C2 C7 C6 121.2(13) . .
C2 C7 H7 119.4 . .
C6 C7 H7 119.4 . .
C8 O11 Pb1 121.0(8) . .
C8 O12 Pb2 119.5(7) . .
O11 C8 O12 123.8(10) . .
O11 C8 C9 118.6(11) . .
O12 C8 C9 117.5(10) . .
C10 C9 C14 118.6(11) . .
C10 C9 C8 118.8(11) . .
C14 C9 C8 122.6(11) . .
C9 C10 C11 122.4(13) . .
C9 C10 H10 118.8 . .
C11 C10 H10 118.8 . .
C10 C11 C12 119.5(14) . .
C10 C11 H11 120.3 . .
C12 C11 H11 120.3 . .
C13 C12 C11 118.0(12) . .
C13 C12 H12 121.0 . .
C11 C12 H12 121.0 . .
C12 C13 C14 122.4(13) . .
C12 C13 H13 118.8 . .
C14 C13 H13 118.8 . .
C9 C14 C13 118.9(12) . .
C9 C14 H14 120.6 . .
C13 C14 H14 120.6 . .
C15 O13 Pb3 110.7(10) . .
C15 O14 Pb2 112.2(10) . .
C15 O14 Pb5 120.6(8) . .
Pb2 O14 Pb5 87.3(3) . .
O14 C15 O13 123.2(13) . .
O14 C15 C16 117.6(13) . .
O13 C15 C16 118.9(14) . .
C21 C16 C17 118.2(11) . .
C21 C16 C15 122.1(12) . .
C17 C16 C15 119.7(13) . .
C16 C17 C18 119.6(13) . .
C16 C17 H17 120.2 . .
C18 C17 H17 120.2 . .
C19 C18 C17 121.2(14) . .
C19 C18 H18 119.4 . .
C17 C18 H18 119.4 . .
C18 C19 C20 120.9(14) . .
C18 C19 H19 119.5 . .
C20 C19 H19 119.5 . .
C21 C20 C19 116.6(14) . .
C21 C20 H20 121.7 . .
C19 C20 H20 121.7 . .
C16 C21 C20 123.4(12) . .
C16 C21 H21 118.3 . .
C20 C21 H21 118.3 . .
C22 O15 Pb3 121.7(9) . .
C22 O16 Pb4 118.7(8) . .
O15 C22 O16 125.4(12) . .
O15 C22 C23 116.9(13) . .
O16 C22 C23 117.6(12) . .
C24 C23 C28 119.7(13) . .
C24 C23 C22 120.4(12) . .
C28 C23 C22 119.9(13) . .
C23 C24 C25 121.5(15) . .
C23 C24 H24 119.3 . .
C25 C24 H24 119.3 . .
C24 C25 C26 118.2(17) . .
C24 C25 H25 120.9 . .
C26 C25 H25 120.9 . .
C27 C26 C25 120.3(17) . .
C27 C26 H26 119.8 . .
C25 C26 H26 119.8 . .
C26 C27 C28 122(2) . .
C26 C27 H27 119.2 . .
C28 C27 H27 119.2 . .
C23 C28 C27 118.4(16) . .
C23 C28 H28 120.8 . .
C27 C28 H28 120.8 . .
C29 O17 Pb5 117.7(8) . .
C29 O18 Pb4 121.4(8) . .
O18 C29 O17 123.1(10) . .
O18 C29 C30 118.7(10) . .
O17 C29 C30 118.1(11) . .
C35 C30 C31 120.1(10) . .
C35 C30 C29 120.8(10) . .
C31 C30 C29 119.1(11) . .
C30 C31 C32 118.9(11) . .
C30 C31 H31 120.5 . .
C32 C31 H31 120.5 . .
C33 C32 C31 120.9(12) . .
C33 C32 H32 119.6 . .
C31 C32 H32 119.6 . .
C32 C33 C34 118.8(12) . .
C32 C33 H33 120.6 . .
C34 C33 H33 120.6 . .
C35 C34 C33 121.2(13) . .
C35 C34 H34 119.4 . .
C33 C34 H34 119.4 . .
C34 C35 C30 120.0(11) . .
C34 C35 H35 120.0 . .
C30 C35 H35 120.0 . .
C36 O19 Pb5 118.1(7) . .
C36 O20 Pb6 117.8(7) . .
O20 C36 O19 126.0(11) . .
O20 C36 C37 117.6(11) . .
O19 C36 C37 116.4(11) . .
C38 C37 C42 118.8(10) . .
C38 C37 C36 119.4(11) . .
C42 C37 C36 121.8(11) . .
C37 C38 C39 120.2(12) . .
C37 C38 H38 119.9 . .
C39 C38 H38 119.9 . .
C40 C39 C38 118.7(13) . .
C40 C39 H39 120.6 . .
C38 C39 H39 120.6 . .
C41 C40 C39 121.8(11) . .
C41 C40 H40 119.1 . .
C39 C40 H40 119.1 . .
C40 C41 C42 119.6(12) . .
C40 C41 H41 120.2 . .
C42 C41 H41 120.2 . .
C41 C42 C37 120.7(12) . .
C41 C42 H42 119.6 . .
C37 C42 H42 119.6 . .
C43 O22 Pb6 124.5(9) . .
O21 C43 O22 124.0(13) . .
O21 C43 C44 119.3(12) . .
O22 C43 C44 116.6(13) . .
C45 C44 C49 119.8(12) . .
C45 C44 C43 120.6(12) . .
C49 C44 C43 119.3(11) . .
C46 C45 C44 120.4(14) . .
C46 C45 H45 119.8 . .
C44 C45 H45 119.8 . .
C45 C46 C47 119.2(13) . .
C45 C46 H46 120.4 . .
C47 C46 H46 120.4 . .
C46 C47 C48 121.7(14) . .
C46 C47 H47 119.2 . .
C48 C47 H47 119.2 . .
C49 C48 C47 118.7(16) . .
C49 C48 H48 120.6 . .
C47 C48 H48 120.6 . .
C48 C49 C44 120.2(14) . .
C48 C49 H49 119.9 . .
C44 C49 H49 119.9 . .
C50 O23 Pb7 106.4(8) . .
C50 O24 Pb8 127.0(9) . .
O24 C50 O23 123.7(13) . .
O24 C50 C51 119.8(12) . .
O23 C50 C51 116.5(11) . .
C56 C51 C52 119.5(12) . .
C56 C51 C50 122.4(12) . .
C52 C51 C50 117.9(11) . .
C53 C52 C51 120.7(13) . .
C53 C52 H52 119.6 . .
C51 C52 H52 119.6 . .
C52 C53 C54 119.2(14) . .
C52 C53 H53 120.4 . .
C54 C53 H53 120.4 . .
C55 C54 C53 121.5(14) . .
C55 C54 H54 119.3 . .
C53 C54 H54 119.3 . .
C54 C55 C56 118.6(15) . .
C54 C55 H55 120.7 . .
C56 C55 H55 120.7 . .
C51 C56 C55 120.3(14) . .
C51 C56 H56 119.8 . .
C55 C56 H56 119.8 . .
C57 O25 Pb9 118.9(7) . .
C57 O26 Pb16 128.0(8) . 1_655
C57 O26 Pb10 110.9(7) . .
Pb16 O26 Pb10 89.9(3) 1_655 .
O26 C57 O25 124.5(11) . .
O26 C57 C58 115.9(11) . .
O25 C57 C58 119.6(10) . .
C63 C58 C59 117.4(11) . .
C63 C58 C57 120.4(11) . .
C59 C58 C57 122.0(11) . .
C60 C59 C58 121.0(11) . .
C60 C59 H59 119.5 . .
C58 C59 H59 119.5 . .
C59 C60 C61 119.7(12) . .
C59 C60 H60 120.1 . .
C61 C60 H60 120.1 . .
C60 C61 C62 119.6(12) . .
C60 C61 H61 120.2 . .
C62 C61 H61 120.2 . .
C63 C62 C61 119.5(14) . .
C63 C62 H62 120.2 . .
C61 C62 H62 120.2 . .
C62 C63 C58 122.7(13) . .
C62 C63 H63 118.6 . .
C58 C63 H63 118.6 . .
C64 O27 Pb13 127.4(8) . .
C64 O27 Pb10 87.3(7) . .
Pb13 O27 Pb10 83.7(2) . .
C64 O28 Pb10 100.4(7) . .
O28 C64 O27 122.6(11) . .
O28 C64 C65 119.0(11) . .
O27 C64 C65 118.4(11) . .
C66 C65 C70 122.0(11) . .
C66 C65 C64 118.9(11) . .
C70 C65 C64 119.1(11) . .
C65 C66 C67 116.7(13) . .
C65 C66 H66 121.7 . .
C67 C66 H66 121.7 . .
C68 C67 C66 122.0(14) . .
C68 C67 H67 119.0 . .
C66 C67 H67 119.0 . .
C67 C68 C69 119.8(13) . .
C67 C68 H68 120.1 . .
C69 C68 H68 120.1 . .
C70 C69 C68 116.6(14) . .
C70 C69 H69 121.7 . .
C68 C69 H69 121.7 . .
C65 C70 C69 122.8(13) . .
C65 C70 H70 118.6 . .
C69 C70 H70 118.6 . .
C71 O29 Pb10 127.9(8) . .
C71 O30 Pb12 108.0(7) . .
O29 C71 O30 122.1(11) . .
O29 C71 C72 118.3(11) . .
O30 C71 C72 119.5(11) . .
C77 C72 C73 118.2(10) . .
C77 C72 C71 121.1(11) . .
C73 C72 C71 120.6(10) . .
C72 C73 C74 121.6(11) . .
C72 C73 H73 119.2 . .
C74 C73 H73 119.2 . .
C75 C74 C73 118.5(13) . .
C75 C74 H74 120.7 . .
C73 C74 H74 120.7 . .
C74 C75 C76 119.7(12) . .
C74 C75 H75 120.1 . .
C76 C75 H75 120.1 . .
C77 C76 C75 119.8(12) . .
C77 C76 H76 120.1 . .
C75 C76 H76 120.1 . .
C72 C77 C76 121.9(12) . .
C72 C77 H77 119.0 . .
C76 C77 H77 119.0 . .
C78 O31 Pb10 161.5(8) . .
C78 O32 Pb14 107.9(7) . .
O32 C78 O31 122.5(11) . .
O32 C78 C79 116.8(11) . .
O31 C78 C79 120.6(12) . .
C80 C79 C84 119.2(12) . .
C80 C79 C78 121.0(13) . .
C84 C79 C78 119.8(12) . .
C79 C80 C81 119.3(15) . .
C79 C80 H80 120.4 . .
C81 C80 H80 120.4 . .
C82 C81 C80 122.6(15) . .
C82 C81 H81 118.7 . .
C80 C81 H81 118.7 . .
C81 C82 C83 118.5(13) . .
C81 C82 H82 120.8 . .
C83 C82 H82 120.8 . .
C82 C83 C84 122.3(14) . .
C82 C83 H83 118.9 . .
C84 C83 H83 118.9 . .
C83 C84 C79 118.1(13) . .
C83 C84 H84 120.9 . .
C79 C84 H84 120.9 . .
C85 O33 Pb13 118.0(7) . .
C85 O34 Pb12 125.8(7) . .
O34 C85 O33 125.2(10) . .
O34 C85 C86 116.5(10) . .
O33 C85 C86 118.1(10) . .
C91 C86 C87 118.3(11) . .
C91 C86 C85 120.7(11) . .
C87 C86 C85 120.9(11) . .
C88 C87 C86 120.0(12) . .
C88 C87 H87 120.0 . .
C86 C87 H87 120.0 . .
C89 C88 C87 120.8(12) . .
C89 C88 H88 119.6 . .
C87 C88 H88 119.6 . .
C88 C89 C90 119.9(11) . .
C88 C89 H89 120.1 . .
C90 C89 H89 120.1 . .
C91 C90 C89 119.9(12) . .
C91 C90 H90 120.1 . .
C89 C90 H90 120.1 . .
C86 C91 C90 121.1(12) . .
C86 C91 H91 119.4 . .
C90 C91 H91 119.4 . .
C92 O35 Pb15 100.9(7) . .
C92 O35 Pb14 115.7(8) . .
Pb15 O35 Pb14 82.4(2) . .
O36 C92 O35 122.8(11) . .
O36 C92 C93 120.2(11) . .
O35 C92 C93 117.1(10) . .
C98 C93 C94 122.0(11) . .
C98 C93 C92 120.7(10) . .
C94 C93 C92 117.2(10) . .
C95 C94 C93 116.6(12) . .
C95 C94 H94 121.7 . .
C93 C94 H94 121.7 . .
C96 C95 C94 120.5(13) . .
C96 C95 H95 119.8 . .
C94 C95 H95 119.8 . .
C97 C96 C95 122.1(12) . .
C97 C96 H96 118.9 . .
C95 C96 H96 118.9 . .
C98 C97 C96 118.1(13) . .
C98 C97 H97 120.9 . .
C96 C97 H97 120.9 . .
C97 C98 C93 120.5(12) . .
C97 C98 H98 119.7 . .
C93 C98 H98 119.7 . .
C99 O37 Pb15 124.0(7) . .
C99 O38 Pb16 106.4(7) . .
O38 C99 O37 122.2(11) . .
O38 C99 C100 118.2(12) . .
O37 C99 C100 119.5(11) . .
C105 C100 C101 119.2(10) . .
C105 C100 C99 121.9(11) . .
C101 C100 C99 118.9(10) . .
C102 C101 C100 118.7(11) . .
C102 C101 H101 120.7 . .
C100 C101 H101 120.7 . .
C101 C102 C103 121.9(12) . .
C101 C102 H102 119.1 . .
C103 C102 H102 119.1 . .
C104 C103 C102 118.6(11) . .
C104 C103 H103 120.7 . .
C102 C103 H103 120.7 . .
C103 C104 C105 121.2(12) . .
C103 C104 H104 119.4 . .
C105 C104 H104 119.4 . .
C100 C105 C104 120.3(12) . .
C100 C105 H105 119.8 . .
C104 C105 H105 119.8 . .
C106 O39 Pb9 111.2(7) . .
C106 O40 Pb11 107.2(7) . .
O39 C106 O40 122.8(11) . .
O39 C106 C107 120.8(11) . .
O40 C106 C107 116.2(10) . .
C108 C107 C112 120.9(11) . .
C108 C107 C106 120.7(11) . .
C112 C107 C106 118.4(11) . .
C107 C108 C109 121.2(13) . .
C107 C108 H108 119.4 . .
C109 C108 H108 119.4 . .
C108 C109 C110 119.3(14) . .
C108 C109 H109 120.3 . .
C110 C109 H109 120.3 . .
C111 C110 C109 119.4(12) . .
C111 C110 H110 120.3 . .
C109 C110 H110 120.3 . .
C110 C111 C112 120.8(14) . .
C110 C111 H111 119.6 . .
C112 C111 H111 119.6 . .
C107 C112 C111 118.3(13) . .
C107 C112 H112 120.9 . .
C111 C112 H112 120.9 . .
O1 Pb1 O4 75.8(3) . 1_655
O1 Pb1 O11 87.7(3) . .
O4 Pb1 O11 81.3(3) 1_655 .
O1 Pb1 O9 94.9(3) . .
O4 Pb1 O9 73.8(3) 1_655 .
O11 Pb1 O9 153.4(3) . .
O1 Pb1 Pb8 39.39(18) . 1_655
O4 Pb1 Pb8 40.71(19) 1_655 1_655
O11 Pb1 Pb8 97.2(2) . 1_655
O9 Pb1 Pb8 69.8(2) . 1_655
O2 Pb2 O1 75.0(3) . .
O2 Pb2 O12 82.5(3) . .
O1 Pb2 O12 89.0(3) . .
O2 Pb2 O14 73.1(3) . .
O1 Pb2 O14 100.5(3) . .
O12 Pb2 O14 150.3(3) . .
O2 Pb2 Pb3 40.19(19) . .
O1 Pb2 Pb3 40.48(17) . .
O12 Pb2 Pb3 100.7(2) . .
O14 Pb2 Pb3 71.3(2) . .
O2 Pb3 O1 75.5(3) . .
O2 Pb3 O15 90.6(4) . .
O1 Pb3 O15 80.6(3) . .
O2 Pb3 O13 88.8(3) . .
O1 Pb3 O13 70.4(3) . .
O15 Pb3 O13 150.2(4) . .
O2 Pb3 O10 139.4(2) . .
O1 Pb3 O10 63.9(2) . .
O15 Pb3 O10 83.0(3) . .
O13 Pb3 O10 78.3(3) . .
O2 Pb3 Pb2 40.01(19) . .
O1 Pb3 Pb2 41.18(18) . .
O15 Pb3 Pb2 100.6(3) . .
O13 Pb3 Pb2 61.5(3) . .
O10 Pb3 Pb2 101.85(15) . .
O3 Pb4 O2 74.5(3) . .
O3 Pb4 O18 75.8(3) . .
O2 Pb4 O18 96.2(3) . .
O3 Pb4 O16 83.4(3) . .
O2 Pb4 O16 85.5(4) . .
O18 Pb4 O16 157.8(3) . .
O3 Pb4 Pb5 39.97(19) . .
O2 Pb4 Pb5 39.55(18) . .
O18 Pb4 Pb5 70.8(2) . .
O16 Pb4 Pb5 98.0(3) . .
O2 Pb5 O3 75.0(3) . .
O2 Pb5 O19 79.1(3) . .
O3 Pb5 O19 90.9(3) . .
O2 Pb5 O17 73.1(3) . .
O3 Pb5 O17 92.8(3) . .
O19 Pb5 O17 149.9(3) . .
O2 Pb5 O14 70.0(3) . .
O3 Pb5 O14 144.9(3) . .
O19 Pb5 O14 85.1(3) . .
O17 Pb5 O14 74.8(3) . .
O2 Pb5 Pb4 40.78(19) . .
O3 Pb5 Pb4 39.23(19) . .
O19 Pb5 Pb4 98.8(2) . .
O17 Pb5 Pb4 67.0(2) . .
O14 Pb5 Pb4 107.0(2) . .
O4 Pb6 O3 74.8(3) . .
O4 Pb6 O22 74.5(3) . .
O3 Pb6 O22 95.8(3) . .
O4 Pb6 O20 81.7(3) . .
O3 Pb6 O20 87.1(3) . .
O22 Pb6 O20 154.3(3) . .
O4 Pb6 Pb7 40.47(19) . .
O3 Pb6 Pb7 39.48(18) . .
O22 Pb6 Pb7 69.7(2) . .
O20 Pb6 Pb7 98.2(2) . .
O3 Pb7 O4 74.0(3) . .
O3 Pb7 O23 84.5(3) . .
O4 Pb7 O23 99.9(3) . .
O3 Pb7 Pb6 40.37(18) . .
O4 Pb7 Pb6 38.65(18) . .
O23 Pb7 Pb6 107.5(2) . .
O1 Pb8 O4 75.9(3) 1_455 .
O1 Pb8 O10 76.4(3) 1_455 1_455
O4 Pb8 O10 93.6(3) . 1_455
O1 Pb8 O24 81.0(3) 1_455 .
O4 Pb8 O24 75.9(3) . .
O10 Pb8 O24 156.8(3) 1_455 .
O1 Pb8 Pb1 39.87(18) 1_455 1_455
O4 Pb8 Pb1 40.38(19) . 1_455
O10 Pb8 Pb1 69.99(19) 1_455 1_455
O24 Pb8 Pb1 89.4(3) . 1_455
O8 Pb9 O5 77.1(3) 1_655 .
O8 Pb9 O25 75.7(3) 1_655 .
O5 Pb9 O25 91.6(3) . .
O8 Pb9 O39 78.1(3) 1_655 .
O5 Pb9 O39 74.5(3) . .
O25 Pb9 O39 152.5(3) . .
O8 Pb9 Pb16 40.12(18) 1_655 1_655
O5 Pb9 Pb16 39.8(2) . 1_655
O25 Pb9 Pb16 70.82(18) . 1_655
O39 Pb9 Pb16 83.83(19) . 1_655
O6 Pb10 O5 74.4(3) . .
O6 Pb10 O29 83.2(3) . .
O5 Pb10 O29 75.8(3) . .
O6 Pb10 O28 81.5(3) . .
O5 Pb10 O28 67.5(3) . .
O29 Pb10 O28 142.8(3) . .
O6 Pb10 O27 73.7(3) . .
O5 Pb10 O27 110.2(3) . .
O29 Pb10 O27 153.0(3) . .
O28 Pb10 O27 47.5(3) . .
O6 Pb10 O26 138.0(3) . .
O5 Pb10 O26 63.6(3) . .
O29 Pb10 O26 85.5(3) . .
O28 Pb10 O26 83.6(3) . .
O27 Pb10 O26 121.1(2) . .
O6 Pb10 O31 75.1(3) . .
O5 Pb10 O31 149.1(3) . .
O29 Pb10 O31 96.0(3) . .
O28 Pb10 O31 112.3(3) . .
O27 Pb10 O31 65.0(3) . .
O26 Pb10 O31 146.5(2) . .
O6 Pb10 Pb11 41.65(19) . .
O5 Pb10 Pb11 40.55(19) . .
O29 Pb10 Pb11 95.5(2) . .
O28 Pb10 Pb11 52.0(2) . .
O27 Pb10 Pb11 76.5(2) . .
O26 Pb10 Pb11 99.99(16) . .
O31 Pb10 Pb11 113.14(17) . .
O5 Pb11 O6 74.5(3) . .
O5 Pb11 O40 93.2(3) . .
O6 Pb11 O40 81.7(3) . .
O5 Pb11 Pb10 42.0(2) . .
O6 Pb11 Pb10 40.29(18) . .
O40 Pb11 Pb10 105.2(2) . .
O6 Pb12 O7 76.2(3) . .
O6 Pb12 O34 92.1(3) . .
O7 Pb12 O34 73.5(3) . .
O6 Pb12 O30 93.6(3) . .
O7 Pb12 O30 82.4(3) . .
O34 Pb12 O30 153.1(3) . .
O6 Pb12 Pb13 40.02(19) . .
O7 Pb12 Pb13 39.00(17) . .
O34 Pb12 Pb13 69.80(19) . .
O30 Pb12 Pb13 98.6(2) . .
O6 Pb12 Pb14 91.64(19) . .
O7 Pb12 Pb14 35.37(18) . .
O34 Pb12 Pb14 104.5(2) . .
O30 Pb12 Pb14 49.12(19) . .
Pb13 Pb12 Pb14 66.989(12) . .
O7 Pb13 O6 75.9(3) . .
O7 Pb13 O33 92.5(3) . .
O6 Pb13 O33 74.7(3) . .
O7 Pb13 O27 137.0(3) . .
O6 Pb13 O27 76.0(3) . .
O33 Pb13 O27 110.6(3) . .
O7 Pb13 Pb12 39.4(2) . .
O6 Pb13 Pb12 39.39(18) . .
O33 Pb13 Pb12 71.0(2) . .
O27 Pb13 Pb12 114.1(2) . .
O7 Pb14 O8 74.7(3) . .
O7 Pb14 O32 93.5(3) . .
O8 Pb14 O32 80.0(3) . .
O7 Pb14 O35 65.1(2) . .
O8 Pb14 O35 76.8(3) . .
O32 Pb14 O35 151.8(3) . .
O7 Pb14 Pb15 42.50(18) . .
O8 Pb14 Pb15 40.34(18) . .
O32 Pb14 Pb15 104.7(2) . .
O35 Pb14 Pb15 47.09(18) . .
O7 Pb14 Pb12 35.40(19) . .
O8 Pb14 Pb12 103.18(18) . .
O32 Pb14 Pb12 119.0(2) . .
O35 Pb14 Pb12 52.83(18) . .
Pb15 Pb14 Pb12 63.425(12) . .
O8 Pb15 O7 74.4(3) . .
O8 Pb15 O37 85.9(3) . .
O7 Pb15 O37 75.3(3) . .
O8 Pb15 O35 81.1(3) . .
O7 Pb15 O35 66.3(3) . .
O37 Pb15 O35 141.4(3) . .
O8 Pb15 Pb14 42.07(18) . .
O7 Pb15 Pb14 40.49(18) . .
O37 Pb15 Pb14 97.2(2) . .
O35 Pb15 Pb14 50.5(2) . .
O5 Pb16 O8 76.2(3) 1_455 .
O5 Pb16 O26 74.3(3) 1_455 1_455
O8 Pb16 O26 93.0(3) . 1_455
O5 Pb16 O38 80.2(3) 1_455 .
O8 Pb16 O38 90.8(3) . .
O26 Pb16 O38 152.5(3) 1_455 .
O5 Pb16 Pb9 39.6(2) 1_455 1_455
O8 Pb16 Pb9 39.37(18) . 1_455
O26 Pb16 Pb9 71.2(2) 1_455 1_455
O38 Pb16 Pb9 95.5(2) . 1_455

loop_
_geom_bond_atom_site_label_1
_geom_bond_atom_site_label_2
_geom_bond_distance
_geom_bond_site_symmetry_2
O1 Pb8 2.257(7) 1_655
O1 Pb1 2.281(7) .
O1 Pb3 2.285(7) .
O1 Pb2 2.317(7) .
O2 Pb2 2.272(8) .
O2 Pb5 2.275(7) .
O2 Pb3 2.280(7) .
O2 Pb4 2.333(7) .
O3 Pb4 2.268(7) .
O3 Pb7 2.271(7) .
O3 Pb5 2.303(7) .
O3 Pb6 2.313(7) .
O4 Pb6 2.236(7) .
O4 Pb1 2.292(7) 1_455
O4 Pb8 2.307(8) .
O4 Pb7 2.324(7) .
O5 Pb9 2.264(8) .
O5 Pb11 2.268(8) .
O5 Pb16 2.271(8) 1_655
O5 Pb10 2.333(8) .
O6 Pb10 2.259(7) .
O6 Pb12 2.259(7) .
O6 Pb13 2.289(7) .
O6 Pb11 2.322(7) .
O7 Pb13 2.249(7) .
O7 Pb14 2.265(7) .
O7 Pb12 2.266(8) .
O7 Pb15 2.356(7) .
O8 Pb9 2.251(7) 1_455
O8 Pb15 2.261(7) .
O8 Pb16 2.286(7) .
O8 Pb14 2.340(7) .
O9 C1 1.252(14) .
O9 Pb1 2.517(9) .
O10 C1 1.294(14) .
O10 Pb8 2.450(8) 1_655
O10 Pb3 3.074(10) .
C1 C2 1.513(15) .
C2 C7 1.353(16) .
C2 C3 1.384(15) .
C3 C4 1.392(17) .
C3 H3 0.9500 .
C4 C5 1.36(2) .
C4 H4 0.9500 .
C5 C6 1.40(2) .
C5 H5 0.9500 .
C6 C7 1.391(19) .
C6 H6 0.9500 .
C7 H7 0.9500 .
O11 C8 1.241(14) .
O11 Pb1 2.497(9) .
O12 C8 1.278(15) .
O12 Pb2 2.472(8) .
C8 C9 1.501(14) .
C9 C10 1.370(17) .
C9 C14 1.382(16) .
C10 C11 1.372(17) .
C10 H10 0.9500 .
C11 C12 1.39(2) .
C11 H11 0.9500 .
C12 C13 1.37(2) .
C12 H12 0.9500 .
C13 C14 1.39(2) .
C13 H13 0.9500 .
C14 H14 0.9500 .
O13 C15 1.252(19) .
O13 Pb3 2.695(12) .
O14 C15 1.244(19) .
O14 Pb2 2.607(10) .
O14 Pb5 2.764(10) .
C15 C16 1.516(16) .
C16 C21 1.368(17) .
C16 C17 1.375(18) .
C17 C18 1.40(2) .
C17 H17 0.9500 .
C18 C19 1.33(2) .
C18 H18 0.9500 .
C19 C20 1.41(2) .
C19 H19 0.9500 .
C20 C21 1.38(2) .
C20 H20 0.9500 .
C21 H21 0.9500 .
O15 C22 1.259(18) .
O15 Pb3 2.411(10) .
O16 C22 1.263(17) .
O16 Pb4 2.553(9) .
C22 C23 1.482(16) .
C23 C24 1.368(19) .
C23 C28 1.38(2) .
C24 C25 1.40(2) .
C24 H24 0.9500 .
C25 C26 1.40(3) .
C25 H25 0.9500 .
C26 C27 1.33(3) .
C26 H26 0.9500 .
C27 C28 1.42(3) .
C27 H27 0.9500 .
C28 H28 0.9500 .
O17 C29 1.294(14) .
O17 Pb5 2.541(9) .
O18 C29 1.272(14) .
O18 Pb4 2.447(8) .
C29 C30 1.470(15) .
C30 C35 1.383(16) .
C30 C31 1.392(16) .
C31 C32 1.400(17) .
C31 H31 0.9500 .
C32 C33 1.38(2) .
C32 H32 0.9500 .
C33 C34 1.38(2) .
C33 H33 0.9500 .
C34 C35 1.372(17) .
C34 H34 0.9500 .
C35 H35 0.9500 .
O19 C36 1.285(16) .
O19 Pb5 2.467(8) .
O20 C36 1.245(15) .
O20 Pb6 2.577(9) .
C36 C37 1.497(14) .
C37 C38 1.390(17) .
C37 C42 1.397(16) .
C38 C39 1.399(15) .
C38 H38 0.9500 .
C39 C40 1.38(2) .
C39 H39 0.9500 .
C40 C41 1.36(2) .
C40 H40 0.9500 .
C41 C42 1.380(18) .
C41 H41 0.9500 .
C42 H42 0.9500 .
O21 C43 1.259(18) .
O22 C43 1.269(16) .
O22 Pb6 2.463(9) .
C43 C44 1.497(18) .
C44 C45 1.390(17) .
C44 C49 1.393(18) .
C45 C46 1.366(19) .
C45 H45 0.9500 .
C46 C47 1.38(2) .
C46 H46 0.9500 .
C47 C48 1.39(2) .
C47 H47 0.9500 .
C48 C49 1.38(2) .
C48 H48 0.9500 .
C49 H49 0.9500 .
O23 C50 1.286(17) .
O23 Pb7 2.452(9) .
O24 C50 1.254(16) .
O24 Pb8 2.589(10) .
C50 C51 1.501(17) .
C51 C56 1.348(18) .
C51 C52 1.417(18) .
C52 C53 1.33(2) .
C52 H52 0.9500 .
C53 C54 1.40(2) .
C53 H53 0.9500 .
C54 C55 1.36(2) .
C54 H54 0.9500 .
C55 C56 1.40(2) .
C55 H55 0.9500 .
C56 H56 0.9500 .
O25 C57 1.266(14) .
O25 Pb9 2.565(8) .
O26 C57 1.262(13) .
O26 Pb16 2.379(8) 1_655
O26 Pb10 2.914(9) .
C57 C58 1.489(16) .
C58 C63 1.377(18) .
C58 C59 1.415(16) .
C59 C60 1.385(16) .
C59 H59 0.9500 .
C60 C61 1.395(19) .
C60 H60 0.9500 .
C61 C62 1.40(2) .
C61 H61 0.9500 .
C62 C63 1.371(18) .
C62 H62 0.9500 .
C63 H63 0.9500 .
O27 C64 1.260(15) .
O27 Pb13 2.723(9) .
O27 Pb10 2.859(9) .
O28 C64 1.257(15) .
O28 Pb10 2.581(9) .
C64 C65 1.515(15) .
C65 C66 1.354(16) .
C65 C70 1.364(16) .
C66 C67 1.40(2) .
C66 H66 0.9500 .
C67 C68 1.39(2) .
C67 H67 0.9500 .
C68 C69 1.40(2) .
C68 H68 0.9500 .
C69 C70 1.379(17) .
C69 H69 0.9500 .
C70 H70 0.9500 .
O29 C71 1.258(15) .
O29 Pb10 2.503(9) .
O30 C71 1.260(15) .
O30 Pb12 2.616(8) .
C71 C72 1.481(14) .
C72 C77 1.370(15) .
C72 C73 1.380(16) .
C73 C74 1.410(16) .
C73 H73 0.9500 .
C74 C75 1.38(2) .
C74 H74 0.9500 .
C75 C76 1.40(2) .
C75 H75 0.9500 .
C76 C77 1.372(17) .
C76 H76 0.9500 .
C77 H77 0.9500 .
O31 C78 1.277(15) .
O31 Pb10 2.940(10) .
O32 C78 1.249(15) .
O32 Pb14 2.387(9) .
C78 C79 1.486(15) .
C79 C80 1.38(2) .
C79 C84 1.414(18) .
C80 C81 1.39(2) .
C80 H80 0.9500 .
C81 C82 1.35(2) .
C81 H81 0.9500 .
C82 C83 1.36(2) .
C82 H82 0.9500 .
C83 C84 1.395(18) .
C83 H83 0.9500 .
C84 H84 0.9500 .
O33 C85 1.250(14) .
O33 Pb13 2.500(9) .
O34 C85 1.247(13) .
O34 Pb12 2.481(8) .
C85 C86 1.523(15) .
C86 C91 1.362(16) .
C86 C87 1.408(17) .
C87 C88 1.391(18) .
C87 H87 0.9500 .
C88 C89 1.34(2) .
C88 H88 0.9500 .
C89 C90 1.389(19) .
C89 H89 0.9500 .
C90 C91 1.387(15) .
C90 H90 0.9500 .
C91 H91 0.9500 .
O35 C92 1.263(14) .
O35 Pb15 2.557(8) .
O35 Pb14 2.694(9) .
O36 C92 1.250(15) .
C92 C93 1.528(16) .
C93 C98 1.384(17) .
C93 C94 1.414(15) .
C94 C95 1.396(18) .
C94 H94 0.9500 .
C95 C96 1.39(2) .
C95 H95 0.9500 .
C96 C97 1.38(2) .
C96 H96 0.9500 .
C97 C98 1.382(18) .
C97 H97 0.9500 .
C98 H98 0.9500 .
O37 C99 1.275(15) .
O37 Pb15 2.498(8) .
O38 C99 1.263(16) .
O38 Pb16 2.600(9) .
C99 C100 1.471(15) .
C100 C105 1.380(16) .
C100 C101 1.412(16) .
C101 C102 1.384(16) .
C101 H101 0.9500 .
C102 C103 1.402(17) .
C102 H102 0.9500 .
C103 C104 1.35(2) .
C103 H103 0.9500 .
C104 C105 1.405(17) .
C104 H104 0.9500 .
C105 H105 0.9500 .
O39 C106 1.240(14) .
O39 Pb9 2.730(9) .
O40 C106 1.282(14) .
O40 Pb11 2.424(8) .
C106 C107 1.515(16) .
C107 C108 1.342(17) .
C107 C112 1.402(17) .
C108 C109 1.394(16) .
C108 H108 0.9500 .
C109 C110 1.40(2) .
C109 H109 0.9500 .
C110 C111 1.38(2) .
C110 H110 0.9500 .
C111 C112 1.406(17) .
C111 H111 0.9500 .
C112 H112 0.9500 .
Pb1 O4 2.292(7) 1_655
Pb1 Pb8 3.4949(6) 1_655
Pb2 Pb3 3.4823(6) .
Pb4 Pb5 3.5220(6) .
Pb6 Pb7 3.5155(6) .
Pb8 O1 2.257(7) 1_455
Pb8 O10 2.450(8) 1_455
Pb8 Pb1 3.4951(6) 1_455
Pb9 O8 2.251(7) 1_655
Pb9 Pb16 3.4887(6) 1_655
Pb10 Pb11 3.4590(6) .
Pb12 Pb13 3.4996(6) .
Pb12 Pb14 3.6942(6) .
Pb14 Pb15 3.4615(6) .
Pb16 O5 2.271(8) 1_455
Pb16 O26 2.379(8) 1_455
Pb16 Pb9 3.4887(6) 1_455

loop_
_geom_torsion_atom_site_label_1
_geom_torsion_atom_site_label_2
_geom_torsion_atom_site_label_3
_geom_torsion_atom_site_label_4
_geom_torsion
_geom_torsion_site_symmetry_1
_geom_torsion_site_symmetry_4
Pb1 O9 C1 O10 37.8(17) . .
Pb1 O9 C1 C2 -137.2(9) . .
Pb8 O10 C1 O9 21.6(18) 1_655 .
Pb3 O10 C1 O9 -79.7(15) . .
Pb8 O10 C1 C2 -163.2(8) 1_655 .
Pb3 O10 C1 C2 95.5(10) . .
O9 C1 C2 C7 -177.3(13) . .
O10 C1 C2 C7 7.3(19) . .
O9 C1 C2 C3 2.6(19) . .
O10 C1 C2 C3 -172.8(12) . .
C7 C2 C3 C4 -1(2) . .
C1 C2 C3 C4 178.9(13) . .
C2 C3 C4 C5 1(2) . .
C3 C4 C5 C6 1(3) . .
C4 C5 C6 C7 -2(3) . .
C3 C2 C7 C6 -1(2) . .
C1 C2 C7 C6 179.4(14) . .
C5 C6 C7 C2 2(2) . .
Pb1 O11 C8 O12 -41.5(16) . .
Pb1 O11 C8 C9 142.1(8) . .
Pb2 O12 C8 O11 -39.5(15) . .
Pb2 O12 C8 C9 136.9(8) . .
O11 C8 C9 C10 -21.9(16) . .
O12 C8 C9 C10 161.5(11) . .
O11 C8 C9 C14 159.9(12) . .
O12 C8 C9 C14 -16.7(17) . .
C14 C9 C10 C11 -1.5(19) . .
C8 C9 C10 C11 -179.8(12) . .
C9 C10 C11 C12 -2(2) . .
C10 C11 C12 C13 4(2) . .
C11 C12 C13 C14 -1(2) . .
C10 C9 C14 C13 3.9(18) . .
C8 C9 C14 C13 -177.8(11) . .
C12 C13 C14 C9 -3(2) . .
Pb2 O14 C15 O13 9.3(18) . .
Pb5 O14 C15 O13 -91.2(16) . .
Pb2 O14 C15 C16 -176.9(8) . .
Pb5 O14 C15 C16 82.6(13) . .
Pb3 O13 C15 O14 59.2(17) . .
Pb3 O13 C15 C16 -114.5(11) . .
O14 C15 C16 C21 -17.9(18) . .
O13 C15 C16 C21 156.2(13) . .
O14 C15 C16 C17 164.2(12) . .
O13 C15 C16 C17 -21.7(19) . .
C21 C16 C17 C18 1.3(19) . .
C15 C16 C17 C18 179.2(12) . .
C16 C17 C18 C19 -2(2) . .
C17 C18 C19 C20 1(2) . .
C18 C19 C20 C21 1(2) . .
C17 C16 C21 C20 0.4(18) . .
C15 C16 C21 C20 -177.5(12) . .
C19 C20 C21 C16 -1.5(19) . .
Pb3 O15 C22 O16 -30.9(19) . .
Pb3 O15 C22 C23 151.3(9) . .
Pb4 O16 C22 O15 -48.8(18) . .
Pb4 O16 C22 C23 128.9(10) . .
O15 C22 C23 C24 -22.5(19) . .
O16 C22 C23 C24 159.6(13) . .
O15 C22 C23 C28 157.3(14) . .
O16 C22 C23 C28 -20.6(19) . .
C28 C23 C24 C25 1(2) . .
C22 C23 C24 C25 -178.9(14) . .
C23 C24 C25 C26 -1(2) . .
C24 C25 C26 C27 -2(3) . .
C25 C26 C27 C28 5(3) . .
C24 C23 C28 C27 2(2) . .
C22 C23 C28 C27 -177.9(16) . .
C26 C27 C28 C23 -5(3) . .
Pb4 O18 C29 O17 20.5(17) . .
Pb4 O18 C29 C30 -163.3(8) . .
Pb5 O17 C29 O18 42.5(16) . .
Pb5 O17 C29 C30 -133.7(9) . .
O18 C29 C30 C35 -161.1(12) . .
O17 C29 C30 C35 15.3(18) . .
O18 C29 C30 C31 16.5(18) . .
O17 C29 C30 C31 -167.1(12) . .
C35 C30 C31 C32 -2(2) . .
C29 C30 C31 C32 -179.6(13) . .
C30 C31 C32 C33 3(2) . .
C31 C32 C33 C34 -4(2) . .
C32 C33 C34 C35 5(3) . .
C33 C34 C35 C30 -4(2) . .
C31 C30 C35 C34 2(2) . .
C29 C30 C35 C34 179.9(14) . .
Pb6 O20 C36 O19 -48.1(17) . .
Pb6 O20 C36 C37 130.3(9) . .
Pb5 O19 C36 O20 -31.6(17) . .
Pb5 O19 C36 C37 149.9(8) . .
O20 C36 C37 C38 158.7(12) . .
O19 C36 C37 C38 -22.7(17) . .
O20 C36 C37 C42 -20.6(17) . .
O19 C36 C37 C42 157.9(12) . .
C42 C37 C38 C39 1.6(17) . .
C36 C37 C38 C39 -177.8(11) . .
C37 C38 C39 C40 -2.6(18) . .
C38 C39 C40 C41 1(2) . .
C39 C40 C41 C42 2(2) . .
C40 C41 C42 C37 -2.6(19) . .
C38 C37 C42 C41 1.0(18) . .
C36 C37 C42 C41 -179.6(11) . .
Pb6 O22 C43 O21 0.9(19) . .
Pb6 O22 C43 C44 178.1(7) . .
O21 C43 C44 C45 -7.3(19) . .
O22 C43 C44 C45 175.3(11) . .
O21 C43 C44 C49 166.0(13) . .
O22 C43 C44 C49 -11.4(17) . .
C49 C44 C45 C46 0.2(18) . .
C43 C44 C45 C46 173.4(12) . .
C44 C45 C46 C47 1(2) . .
C45 C46 C47 C48 -1(2) . .
C46 C47 C48 C49 1(2) . .
C47 C48 C49 C44 0(2) . .
C45 C44 C49 C48 -0.9(19) . .
C43 C44 C49 C48 -174.3(13) . .
Pb8 O24 C50 O23 -71.7(18) . .
Pb8 O24 C50 C51 110.8(12) . .
Pb7 O23 C50 O24 -17.7(16) . .
Pb7 O23 C50 C51 159.9(8) . .
O24 C50 C51 C56 162.7(13) . .
O23 C50 C51 C56 -15.0(18) . .
O24 C50 C51 C52 -12.2(18) . .
O23 C50 C51 C52 170.1(12) . .
C56 C51 C52 C53 3(2) . .
C50 C51 C52 C53 178.3(13) . .
C51 C52 C53 C54 -2(2) . .
C52 C53 C54 C55 0(2) . .
C53 C54 C55 C56 2(2) . .
C52 C51 C56 C55 -1(2) . .
C50 C51 C56 C55 -176.3(13) . .
C54 C55 C56 C51 -1(2) . .
Pb16 O26 C57 O25 -23.5(17) 1_655 .
Pb10 O26 C57 O25 83.7(12) . .
Pb16 O26 C57 C58 157.7(7) 1_655 .
Pb10 O26 C57 C58 -95.1(10) . .
Pb9 O25 C57 O26 -30.6(15) . .
Pb9 O25 C57 C58 148.1(8) . .
O26 C57 C58 C63 0.7(17) . .
O25 C57 C58 C63 -178.1(11) . .
O26 C57 C58 C59 174.7(11) . .
O25 C57 C58 C59 -4.1(17) . .
C63 C58 C59 C60 -3.2(19) . .
C57 C58 C59 C60 -177.4(12) . .
C58 C59 C60 C61 1(2) . .
C59 C60 C61 C62 1(2) . .
C60 C61 C62 C63 -1(3) . .
C61 C62 C63 C58 -1(2) . .
C59 C58 C63 C62 3(2) . .
C57 C58 C63 C62 177.5(13) . .
Pb10 O28 C64 O27 -16.5(14) . .
Pb10 O28 C64 C65 162.6(9) . .
Pb13 O27 C64 O28 -65.4(16) . .
Pb10 O27 C64 O28 14.6(13) . .
Pb13 O27 C64 C65 115.5(11) . .
Pb10 O27 C64 C65 -164.5(10) . .
O28 C64 C65 C66 -0.4(18) . .
O27 C64 C65 C66 178.7(12) . .
O28 C64 C65 C70 -178.8(12) . .
O27 C64 C65 C70 0.3(18) . .
C70 C65 C66 C67 -1(2) . .
C64 C65 C66 C67 -179.4(13) . .
C65 C66 C67 C68 3(2) . .
C66 C67 C68 C69 -4(3) . .
C67 C68 C69 C70 3(2) . .
C66 C65 C70 C69 0(2) . .
C64 C65 C70 C69 178.5(12) . .
C68 C69 C70 C65 -1(2) . .
Pb10 O29 C71 O30 47.8(17) . .
Pb10 O29 C71 C72 -135.7(9) . .
Pb12 O30 C71 O29 35.9(14) . .
Pb12 O30 C71 C72 -140.6(8) . .
O29 C71 C72 C77 -174.8(11) . .
O30 C71 C72 C77 1.8(17) . .
O29 C71 C72 C73 2.0(17) . .
O30 C71 C72 C73 178.6(11) . .
C77 C72 C73 C74 -2.6(18) . .
C71 C72 C73 C74 -179.5(12) . .
C72 C73 C74 C75 2(2) . .
C73 C74 C75 C76 1(2) . .
C74 C75 C76 C77 -4(2) . .
C73 C72 C77 C76 -0.3(19) . .
C71 C72 C77 C76 176.6(12) . .
C75 C76 C77 C72 4(2) . .
Pb14 O32 C78 O31 18.1(15) . .
Pb14 O32 C78 C79 -164.4(8) . .
Pb10 O31 C78 O32 -172.2(19) . .
Pb10 O31 C78 C79 10(3) . .
O32 C78 C79 C80 14.0(18) . .
O31 C78 C79 C80 -168.5(12) . .
O32 C78 C79 C84 -163.1(12) . .
O31 C78 C79 C84 14.4(18) . .
C84 C79 C80 C81 0(2) . .
C78 C79 C80 C81 -177.1(12) . .
C79 C80 C81 C82 3(2) . .
C80 C81 C82 C83 -5(2) . .
C81 C82 C83 C84 4(2) . .
C82 C83 C84 C79 -1(2) . .
C80 C79 C84 C83 -1(2) . .
C78 C79 C84 C83 176.3(12) . .
Pb12 O34 C85 O33 -14.1(18) . .
Pb12 O34 C85 C86 171.0(7) . .
Pb13 O33 C85 O34 -41.1(16) . .
Pb13 O33 C85 C86 133.8(9) . .
O34 C85 C86 C91 13.9(17) . .
O33 C85 C86 C91 -161.4(12) . .
O34 C85 C86 C87 -169.0(12) . .
O33 C85 C86 C87 15.7(18) . .
C91 C86 C87 C88 1(2) . .
C85 C86 C87 C88 -176.2(13) . .
C86 C87 C88 C89 -2(2) . .
C87 C88 C89 C90 0(2) . .
C88 C89 C90 C91 3(2) . .
C87 C86 C91 C90 1(2) . .
C85 C86 C91 C90 178.6(12) . .
C89 C90 C91 C86 -3(2) . .
Pb15 O35 C92 O36 -13.1(14) . .
Pb14 O35 C92 O36 73.7(14) . .
Pb15 O35 C92 C93 168.2(9) . .
Pb14 O35 C92 C93 -105.0(10) . .
O36 C92 C93 C98 -172.2(12) . .
O35 C92 C93 C98 6.6(17) . .
O36 C92 C93 C94 7.4(17) . .
O35 C92 C93 C94 -173.8(11) . .
C98 C93 C94 C95 -1.6(18) . .
C92 C93 C94 C95 178.8(11) . .
C93 C94 C95 C96 -0.3(19) . .
C94 C95 C96 C97 2(2) . .
C95 C96 C97 C98 -2(2) . .
C96 C97 C98 C93 0(2) . .
C94 C93 C98 C97 1.6(19) . .
C92 C93 C98 C97 -178.9(12) . .
Pb16 O38 C99 O37 47.2(13) . .
Pb16 O38 C99 C100 -129.4(8) . .
Pb15 O37 C99 O38 35.9(16) . .
Pb15 O37 C99 C100 -147.5(8) . .
O38 C99 C100 C105 6.2(16) . .
O37 C99 C100 C105 -170.5(11) . .
O38 C99 C100 C101 -172.6(11) . .
O37 C99 C100 C101 10.7(16) . .
C105 C100 C101 C102 1.2(17) . .
C99 C100 C101 C102 -179.9(11) . .
C100 C101 C102 C103 0(2) . .
C101 C102 C103 C104 2(2) . .
C102 C103 C104 C105 -4(2) . .
C101 C100 C105 C104 -3.7(17) . .
C99 C100 C105 C104 177.4(11) . .
C103 C104 C105 C100 5.5(19) . .
Pb9 O39 C106 O40 67.0(14) . .
Pb9 O39 C106 C107 -109.2(10) . .
Pb11 O40 C106 O39 21.6(14) . .
Pb11 O40 C106 C107 -162.0(8) . .
O39 C106 C107 C108 -174.6(12) . .
O40 C106 C107 C108 8.9(17) . .
O39 C106 C107 C112 3.9(18) . .
O40 C106 C107 C112 -172.6(11) . .
C112 C107 C108 C109 3(2) . .
C106 C107 C108 C109 -178.1(12) . .
C107 C108 C109 C110 -3(2) . .
C108 C109 C110 C111 1(2) . .
C109 C110 C111 C112 0(2) . .
C108 C107 C112 C111 -2.6(19) . .
C106 C107 C112 C111 178.9(11) . .
C110 C111 C112 C107 1(2) . .
Pb8 O1 Pb1 O4 22.6(3) 1_655 1_655
Pb3 O1 Pb1 O4 141.7(4) . 1_655
Pb2 O1 Pb1 O4 -101.0(4) . 1_655
Pb8 O1 Pb1 O11 104.2(3) 1_655 .
Pb3 O1 Pb1 O11 -136.7(4) . .
Pb2 O1 Pb1 O11 -19.4(4) . .
Pb8 O1 Pb1 O9 -49.3(3) 1_655 .
Pb3 O1 Pb1 O9 69.8(4) . .
Pb2 O1 Pb1 O9 -172.9(4) . .
Pb3 O1 Pb1 Pb8 119.2(4) . 1_655
Pb2 O1 Pb1 Pb8 -123.6(5) . 1_655
C8 O11 Pb1 O1 70.5(10) . .
C8 O11 Pb1 O4 146.4(10) . 1_655
C8 O11 Pb1 O9 167.0(8) . .
C8 O11 Pb1 Pb8 108.8(10) . 1_655
C1 O9 Pb1 O1 -21.3(9) . .
C1 O9 Pb1 O4 -94.9(9) . 1_655
C1 O9 Pb1 O11 -116.1(10) . .
C1 O9 Pb1 Pb8 -52.1(9) . 1_655
Pb5 O2 Pb2 O1 -145.1(4) . .
Pb3 O2 Pb2 O1 -25.5(2) . .
Pb4 O2 Pb2 O1 105.8(3) . .
Pb5 O2 Pb2 O12 123.9(4) . .
Pb3 O2 Pb2 O12 -116.4(3) . .
Pb4 O2 Pb2 O12 14.8(4) . .
Pb5 O2 Pb2 O14 -38.9(3) . .
Pb3 O2 Pb2 O14 80.7(3) . .
Pb4 O2 Pb2 O14 -148.0(4) . .
Pb5 O2 Pb2 Pb3 -119.7(4) . .
Pb4 O2 Pb2 Pb3 131.2(4) . .
Pb8 O1 Pb2 O2 142.2(3) 1_655 .
Pb1 O1 Pb2 O2 -99.3(4) . .
Pb3 O1 Pb2 O2 25.3(3) . .
Pb8 O1 Pb2 O12 -135.3(3) 1_655 .
Pb1 O1 Pb2 O12 -16.8(4) . .
Pb3 O1 Pb2 O12 107.9(3) . .
Pb8 O1 Pb2 O14 73.0(3) 1_655 .
Pb1 O1 Pb2 O14 -168.5(4) . .
Pb3 O1 Pb2 O14 -43.9(3) . .
Pb8 O1 Pb2 Pb3 116.9(4) 1_655 .
Pb1 O1 Pb2 Pb3 -124.6(5) . .
C8 O12 Pb2 O2 142.2(9) . .
C8 O12 Pb2 O1 67.2(9) . .
C8 O12 Pb2 O14 177.0(8) . .
C8 O12 Pb2 Pb3 106.2(9) . .
C15 O14 Pb2 O2 -92.9(9) . .
Pb5 O14 Pb2 O2 29.2(3) . .
C15 O14 Pb2 O1 -22.3(9) . .
Pb5 O14 Pb2 O1 99.9(3) . .
C15 O14 Pb2 O12 -129.1(9) . .
Pb5 O14 Pb2 O12 -7.0(8) . .
C15 O14 Pb2 Pb3 -50.6(8) . .
Pb5 O14 Pb2 Pb3 71.51(19) . .
Pb2 O2 Pb3 O1 25.8(3) . .
Pb5 O2 Pb3 O1 142.1(4) . .
Pb4 O2 Pb3 O1 -97.6(4) . .
Pb2 O2 Pb3 O15 106.0(3) . .
Pb5 O2 Pb3 O15 -137.7(4) . .
Pb4 O2 Pb3 O15 -17.4(4) . .
Pb2 O2 Pb3 O13 -44.2(3) . .
Pb5 O2 Pb3 O13 72.1(4) . .
Pb4 O2 Pb3 O13 -167.6(4) . .
Pb2 O2 Pb3 O10 26.0(5) . .
Pb5 O2 Pb3 O10 142.4(3) . .
Pb4 O2 Pb3 O10 -97.3(5) . .
Pb5 O2 Pb3 Pb2 116.3(4) . .
Pb4 O2 Pb3 Pb2 -123.4(5) . .
Pb8 O1 Pb3 O2 -142.0(4) 1_655 .
Pb1 O1 Pb3 O2 105.1(4) . .
Pb2 O1 Pb3 O2 -25.1(2) . .
Pb8 O1 Pb3 O15 125.0(4) 1_655 .
Pb1 O1 Pb3 O15 12.1(4) . .
Pb2 O1 Pb3 O15 -118.2(4) . .
Pb8 O1 Pb3 O13 -48.0(4) 1_655 .
Pb1 O1 Pb3 O13 -160.9(5) . .
Pb2 O1 Pb3 O13 68.8(4) . .
Pb8 O1 Pb3 O10 38.2(3) 1_655 .
Pb1 O1 Pb3 O10 -74.7(3) . .
Pb2 O1 Pb3 O10 155.0(3) . .
Pb8 O1 Pb3 Pb2 -116.8(4) 1_655 .
Pb1 O1 Pb3 Pb2 130.3(4) . .
C22 O15 Pb3 O2 63.4(11) . .
C22 O15 Pb3 O1 138.5(12) . .
C22 O15 Pb3 O13 151.9(10) . .
C22 O15 Pb3 O10 -156.8(12) . .
C22 O15 Pb3 Pb2 102.4(11) . .
C15 O13 Pb3 O2 -42.1(10) . .
C15 O13 Pb3 O1 -117.1(11) . .
C15 O13 Pb3 O15 -131.1(11) . .
C15 O13 Pb3 O10 176.6(11) . .
C15 O13 Pb3 Pb2 -72.8(10) . .
C1 O10 Pb3 O2 92.4(8) . .
Pb8 O10 Pb3 O2 -32.5(4) 1_655 .
C1 O10 Pb3 O1 92.7(8) . .
Pb8 O10 Pb3 O1 -32.2(2) 1_655 .
C1 O10 Pb3 O15 9.7(8) . .
Pb8 O10 Pb3 O15 -115.2(3) 1_655 .
C1 O10 Pb3 O13 166.4(8) . .
Pb8 O10 Pb3 O13 41.5(3) 1_655 .
C1 O10 Pb3 Pb2 109.2(7) . .
Pb8 O10 Pb3 Pb2 -15.7(2) 1_655 .
O1 Pb2 Pb3 O2 140.2(4) . .
O12 Pb2 Pb3 O2 64.6(4) . .
O14 Pb2 Pb3 O2 -85.8(4) . .
O2 Pb2 Pb3 O1 -140.2(4) . .
O12 Pb2 Pb3 O1 -75.6(4) . .
O14 Pb2 Pb3 O1 134.0(4) . .
O2 Pb2 Pb3 O15 -78.0(4) . .
O1 Pb2 Pb3 O15 62.2(4) . .
O12 Pb2 Pb3 O15 -13.4(4) . .
O14 Pb2 Pb3 O15 -163.8(4) . .
O2 Pb2 Pb3 O13 127.5(4) . .
O1 Pb2 Pb3 O13 -92.3(4) . .
O12 Pb2 Pb3 O13 -167.9(4) . .
O14 Pb2 Pb3 O13 41.7(4) . .
O2 Pb2 Pb3 O10 -163.0(3) . .
O1 Pb2 Pb3 O10 -22.8(3) . .
O12 Pb2 Pb3 O10 -98.4(3) . .
O14 Pb2 Pb3 O10 111.2(3) . .
Pb7 O3 Pb4 O2 -142.5(4) . .
Pb5 O3 Pb4 O2 -23.8(2) . .
Pb6 O3 Pb4 O2 106.0(3) . .
Pb7 O3 Pb4 O18 -41.8(3) . .
Pb5 O3 Pb4 O18 76.8(3) . .
Pb6 O3 Pb4 O18 -153.3(4) . .
Pb7 O3 Pb4 O16 130.4(4) . .
Pb5 O3 Pb4 O16 -110.9(4) . .
Pb6 O3 Pb4 O16 18.9(4) . .
Pb7 O3 Pb4 Pb5 -118.7(4) . .
Pb6 O3 Pb4 Pb5 129.8(4) . .
Pb2 O2 Pb4 O3 139.3(4) . .
Pb5 O2 Pb4 O3 24.0(3) . .
Pb3 O2 Pb4 O3 -102.7(4) . .
Pb2 O2 Pb4 O18 65.9(4) . .
Pb5 O2 Pb4 O18 -49.4(3) . .
Pb3 O2 Pb4 O18 -176.1(4) . .
Pb2 O2 Pb4 O16 -136.4(3) . .
Pb5 O2 Pb4 O16 108.4(3) . .
Pb3 O2 Pb4 O16 -18.4(4) . .
Pb2 O2 Pb4 Pb5 115.2(4) . .
Pb3 O2 Pb4 Pb5 -126.8(5) . .
C29 O18 Pb4 O3 -89.4(9) . .
C29 O18 Pb4 O2 -17.1(9) . .
C29 O18 Pb4 O16 -110.2(13) . .
C29 O18 Pb4 Pb5 -47.9(9) . .
C22 O16 Pb4 O3 145.1(11) . .
C22 O16 Pb4 O2 70.2(11) . .
C22 O16 Pb4 O18 165.4(9) . .
C22 O16 Pb4 Pb5 107.8(10) . .
Pb2 O2 Pb5 O3 -140.3(3) . .
Pb3 O2 Pb5 O3 109.1(4) . .
Pb4 O2 Pb5 O3 -23.6(2) . .
Pb2 O2 Pb5 O19 125.8(4) . .
Pb3 O2 Pb5 O19 15.2(4) . .
Pb4 O2 Pb5 O19 -117.5(4) . .
Pb2 O2 Pb5 O17 -42.5(3) . .
Pb3 O2 Pb5 O17 -153.1(4) . .
Pb4 O2 Pb5 O17 74.2(3) . .
Pb2 O2 Pb5 O14 37.1(3) . .
Pb3 O2 Pb5 O14 -73.5(4) . .
Pb4 O2 Pb5 O14 153.8(4) . .
Pb2 O2 Pb5 Pb4 -116.7(4) . .
Pb3 O2 Pb5 Pb4 132.7(5) . .
Pb4 O3 Pb5 O2 24.4(3) . .
Pb7 O3 Pb5 O2 143.5(4) . .
Pb6 O3 Pb5 O2 -99.3(4) . .
Pb4 O3 Pb5 O19 102.8(3) . .
Pb7 O3 Pb5 O19 -138.0(3) . .
Pb6 O3 Pb5 O19 -20.8(4) . .
Pb4 O3 Pb5 O17 -47.2(3) . .
Pb7 O3 Pb5 O17 71.9(3) . .
Pb6 O3 Pb5 O17 -170.9(4) . .
Pb4 O3 Pb5 O14 20.1(6) . .
Pb7 O3 Pb5 O14 139.2(4) . .
Pb6 O3 Pb5 O14 -103.6(5) . .
Pb7 O3 Pb5 Pb4 119.1(4) . .
Pb6 O3 Pb5 Pb4 -123.7(5) . .
C36 O19 Pb5 O2 141.0(10) . .
C36 O19 Pb5 O3 66.5(9) . .
C36 O19 Pb5 O17 163.8(8) . .
C36 O19 Pb5 O14 -148.4(10) . .
C36 O19 Pb5 Pb4 105.1(9) . .
C29 O17 Pb5 O2 -99.5(9) . .
C29 O17 Pb5 O3 -26.2(8) . .
C29 O17 Pb5 O19 -123.0(9) . .
C29 O17 Pb5 O14 -172.8(9) . .
C29 O17 Pb5 Pb4 -56.5(8) . .
C15 O14 Pb5 O2 84.5(11) . .
Pb2 O14 Pb5 O2 -29.8(3) . .
C15 O14 Pb5 O3 89.0(11) . .
Pb2 O14 Pb5 O3 -25.4(6) . .
C15 O14 Pb5 O19 4.4(11) . .
Pb2 O14 Pb5 O19 -110.0(3) . .
C15 O14 Pb5 O17 161.7(11) . .
Pb2 O14 Pb5 O17 47.4(3) . .
C15 O14 Pb5 Pb4 102.1(10) . .
Pb2 O14 Pb5 Pb4 -12.2(3) . .
O3 Pb4 Pb5 O2 -142.4(4) . .
O18 Pb4 Pb5 O2 126.9(4) . .
O16 Pb4 Pb5 O2 -72.8(4) . .
O2 Pb4 Pb5 O3 142.4(4) . .
O18 Pb4 Pb5 O3 -90.7(4) . .
O16 Pb4 Pb5 O3 69.6(4) . .
O3 Pb4 Pb5 O19 -80.6(4) . .
O2 Pb4 Pb5 O19 61.8(4) . .
O18 Pb4 Pb5 O19 -171.3(4) . .
O16 Pb4 Pb5 O19 -11.0(4) . .
O3 Pb4 Pb5 O17 127.2(3) . .
O2 Pb4 Pb5 O17 -90.4(4) . .
O18 Pb4 Pb5 O17 36.5(3) . .
O16 Pb4 Pb5 O17 -163.2(3) . .
O3 Pb4 Pb5 O14 -168.1(4) . .
O2 Pb4 Pb5 O14 -25.7(4) . .
O18 Pb4 Pb5 O14 101.2(3) . .
O16 Pb4 Pb5 O14 -98.5(4) . .
Pb1 O4 Pb6 O3 -142.2(4) 1_455 .
Pb8 O4 Pb6 O3 107.7(3) . .
Pb7 O4 Pb6 O3 -23.9(3) . .
Pb1 O4 Pb6 O22 -41.7(3) 1_455 .
Pb8 O4 Pb6 O22 -151.7(4) . .
Pb7 O4 Pb6 O22 76.7(3) . .
Pb1 O4 Pb6 O20 128.5(4) 1_455 .
Pb8 O4 Pb6 O20 18.4(4) . .
Pb7 O4 Pb6 O20 -113.1(3) . .
Pb1 O4 Pb6 Pb7 -118.4(4) 1_455 .
Pb8 O4 Pb6 Pb7 131.6(5) . .
Pb4 O3 Pb6 O4 143.3(4) . .
Pb7 O3 Pb6 O4 24.4(3) . .
Pb5 O3 Pb6 O4 -98.4(4) . .
Pb4 O3 Pb6 O22 71.0(4) . .
Pb7 O3 Pb6 O22 -47.8(3) . .
Pb5 O3 Pb6 O22 -170.6(4) . .
Pb4 O3 Pb6 O20 -134.6(3) . .
Pb7 O3 Pb6 O20 106.5(3) . .
Pb5 O3 Pb6 O20 -16.2(4) . .
Pb4 O3 Pb6 Pb7 118.9(4) . .
Pb5 O3 Pb6 Pb7 -122.8(5) . .
C43 O22 Pb6 O4 -88.9(10) . .
C43 O22 Pb6 O3 -16.4(10) . .
C43 O22 Pb6 O20 -111.8(11) . .
C43 O22 Pb6 Pb7 -46.6(9) . .
C36 O20 Pb6 O4 146.5(10) . .
C36 O20 Pb6 O3 71.4(10) . .
C36 O20 Pb6 O22 168.9(9) . .
C36 O20 Pb6 Pb7 109.4(9) . .
Pb4 O3 Pb7 O4 -142.2(4) . .
Pb5 O3 Pb7 O4 105.7(3) . .
Pb6 O3 Pb7 O4 -23.5(3) . .
Pb4 O3 Pb7 O23 115.9(4) . .
Pb5 O3 Pb7 O23 3.8(4) . .
Pb6 O3 Pb7 O23 -125.4(4) . .
Pb4 O3 Pb7 Pb6 -118.6(4) . .
Pb5 O3 Pb7 Pb6 129.2(4) . .
Pb6 O4 Pb7 O3 24.4(3) . .
Pb1 O4 Pb7 O3 142.4(4) 1_455 .
Pb8 O4 Pb7 O3 -101.4(4) . .
Pb6 O4 Pb7 O23 105.7(3) . .
Pb1 O4 Pb7 O23 -136.3(3) 1_455 .
Pb8 O4 Pb7 O23 -20.1(4) . .
Pb1 O4 Pb7 Pb6 118.0(4) 1_455 .
Pb8 O4 Pb7 Pb6 -125.8(5) . .
C50 O23 Pb7 O3 126.9(9) . .
C50 O23 Pb7 O4 54.2(9) . .
C50 O23 Pb7 Pb6 93.3(8) . .
O4 Pb6 Pb7 O3 -142.1(4) . .
O22 Pb6 Pb7 O3 128.2(4) . .
O20 Pb6 Pb7 O3 -75.3(4) . .
O3 Pb6 Pb7 O4 142.1(4) . .
O22 Pb6 Pb7 O4 -89.7(4) . .
O20 Pb6 Pb7 O4 66.8(4) . .
O4 Pb6 Pb7 O23 -83.9(4) . .
O3 Pb6 Pb7 O23 58.2(4) . .
O22 Pb6 Pb7 O23 -173.6(4) . .
O20 Pb6 Pb7 O23 -17.1(4) . .
Pb6 O4 Pb8 O1 139.6(4) . 1_455
Pb1 O4 Pb8 O1 22.1(3) 1_455 1_455
Pb7 O4 Pb8 O1 -100.2(4) . 1_455
Pb6 O4 Pb8 O10 64.6(4) . 1_455
Pb1 O4 Pb8 O10 -52.8(3) 1_455 1_455
Pb7 O4 Pb8 O10 -175.2(4) . 1_455
Pb6 O4 Pb8 O24 -136.4(4) . .
Pb1 O4 Pb8 O24 106.2(3) 1_455 .
Pb7 O4 Pb8 O24 -16.2(4) . .
Pb6 O4 Pb8 Pb1 117.4(4) . 1_455
Pb7 O4 Pb8 Pb1 -122.4(5) . 1_455
C50 O24 Pb8 O1 168.1(13) . 1_455
C50 O24 Pb8 O4 90.5(13) . .
C50 O24 Pb8 O10 155.6(10) . 1_455
C50 O24 Pb8 Pb1 129.0(13) . 1_455
Pb11 O5 Pb9 O8 104.8(4) . 1_655
Pb16 O5 Pb9 O8 -18.2(3) 1_655 1_655
Pb10 O5 Pb9 O8 -135.9(4) . 1_655
Pb11 O5 Pb9 O25 179.7(4) . .
Pb16 O5 Pb9 O25 56.8(3) 1_655 .
Pb10 O5 Pb9 O25 -61.0(4) . .
Pb11 O5 Pb9 O39 23.7(4) . .
Pb16 O5 Pb9 O39 -99.2(3) 1_655 .
Pb10 O5 Pb9 O39 143.1(4) . .
Pb11 O5 Pb9 Pb16 122.9(5) . 1_655
Pb10 O5 Pb9 Pb16 -117.7(4) . 1_655
C57 O25 Pb9 O8 85.5(8) . 1_655
C57 O25 Pb9 O5 9.3(8) . .
C57 O25 Pb9 O39 67.6(11) . .
C57 O25 Pb9 Pb16 43.9(8) . 1_655
C106 O39 Pb9 O8 -172.8(9) . 1_655
C106 O39 Pb9 O5 -93.2(9) . .
C106 O39 Pb9 O25 -155.1(8) . .
C106 O39 Pb9 Pb16 -132.6(9) . 1_655
Pb12 O6 Pb10 O5 91.7(4) . .
Pb13 O6 Pb10 O5 -151.4(4) . .
Pb11 O6 Pb10 O5 -29.1(2) . .
Pb12 O6 Pb10 O29 14.6(4) . .
Pb13 O6 Pb10 O29 131.6(3) . .
Pb11 O6 Pb10 O29 -106.2(3) . .
Pb12 O6 Pb10 O28 160.6(4) . .
Pb13 O6 Pb10 O28 -82.4(3) . .
Pb11 O6 Pb10 O28 39.8(3) . .
Pb12 O6 Pb10 O27 -151.2(4) . .
Pb13 O6 Pb10 O27 -34.3(3) . .
Pb11 O6 Pb10 O27 87.9(3) . .
Pb12 O6 Pb10 O26 90.2(5) . .
Pb13 O6 Pb10 O26 -152.9(3) . .
Pb11 O6 Pb10 O26 -30.6(5) . .
Pb12 O6 Pb10 O31 -83.4(4) . .
Pb13 O6 Pb10 O31 33.5(3) . .
Pb11 O6 Pb10 O31 155.8(3) . .
Pb12 O6 Pb10 Pb11 120.8(5) . .
Pb13 O6 Pb10 Pb11 -122.3(4) . .
Pb9 O5 Pb10 O6 -102.9(4) . .
Pb11 O5 Pb10 O6 29.8(3) . .
Pb16 O5 Pb10 O6 144.4(4) 1_655 .
Pb9 O5 Pb10 O29 -16.1(4) . .
Pb11 O5 Pb10 O29 116.6(3) . .
Pb16 O5 Pb10 O29 -128.8(4) 1_655 .
Pb9 O5 Pb10 O28 170.0(4) . .
Pb11 O5 Pb10 O28 -57.2(3) . .
Pb16 O5 Pb10 O28 57.3(3) 1_655 .
Pb9 O5 Pb10 O27 -168.5(3) . .
Pb11 O5 Pb10 O27 -35.7(3) . .
Pb16 O5 Pb10 O27 78.8(4) 1_655 .
Pb9 O5 Pb10 O26 76.0(3) . .
Pb11 O5 Pb10 O26 -151.3(3) . .
Pb16 O5 Pb10 O26 -36.7(3) 1_655 .
Pb9 O5 Pb10 O31 -93.7(6) . .
Pb11 O5 Pb10 O31 39.1(6) . .
Pb16 O5 Pb10 O31 153.6(4) 1_655 .
Pb9 O5 Pb10 Pb11 -132.7(5) . .
Pb16 O5 Pb10 Pb11 114.5(4) 1_655 .
C71 O29 Pb10 O6 -80.4(11) . .
C71 O29 Pb10 O5 -156.0(11) . .
C71 O29 Pb10 O28 -146.6(9) . .
C71 O29 Pb10 O27 -49.3(14) . .
C71 O29 Pb10 O26 140.1(11) . .
C71 O29 Pb10 O31 -6.3(11) . .
C71 O29 Pb10 Pb11 -120.3(10) . .
C64 O28 Pb10 O6 83.8(8) . .
C64 O28 Pb10 O5 160.4(9) . .
C64 O28 Pb10 O29 150.6(7) . .
C64 O28 Pb10 O27 8.2(7) . .
C64 O28 Pb10 O26 -135.5(8) . .
C64 O28 Pb10 O31 13.9(9) . .
C64 O28 Pb10 Pb11 116.5(8) . .
C64 O27 Pb10 O6 -101.5(8) . .
Pb13 O27 Pb10 O6 26.6(2) . .
C64 O27 Pb10 O5 -35.4(8) . .
Pb13 O27 Pb10 O5 92.7(3) . .
C64 O27 Pb10 O29 -133.7(8) . .
Pb13 O27 Pb10 O29 -5.6(7) . .
C64 O27 Pb10 O28 -8.1(7) . .
Pb13 O27 Pb10 O28 120.0(4) . .
C64 O27 Pb10 O26 35.3(8) . .
Pb13 O27 Pb10 O26 163.3(2) . .
C64 O27 Pb10 O31 177.7(8) . .
Pb13 O27 Pb10 O31 -54.2(2) . .
C64 O27 Pb10 Pb11 -58.4(7) . .
Pb13 O27 Pb10 Pb11 69.69(18) . .
C57 O26 Pb10 O6 -97.0(8) . .
Pb16 O26 Pb10 O6 34.2(5) 1_655 .
C57 O26 Pb10 O5 -98.6(8) . .
Pb16 O26 Pb10 O5 32.6(2) 1_655 .
C57 O26 Pb10 O29 -22.3(8) . .
Pb16 O26 Pb10 O29 108.9(3) 1_655 .
C57 O26 Pb10 O28 -166.6(8) . .
Pb16 O26 Pb10 O28 -35.5(3) 1_655 .
C57 O26 Pb10 O27 162.7(8) . .
Pb16 O26 Pb10 O27 -66.1(4) 1_655 .
C57 O26 Pb10 O31 71.8(9) . .
Pb16 O26 Pb10 O31 -157.0(4) 1_655 .
C57 O26 Pb10 Pb11 -117.1(8) . .
Pb16 O26 Pb10 Pb11 14.1(2) 1_655 .
C78 O31 Pb10 O6 -147(3) . .
C78 O31 Pb10 O5 -157(3) . .
C78 O31 Pb10 O29 131(3) . .
C78 O31 Pb10 O28 -73(3) . .
C78 O31 Pb10 O27 -69(3) . .
C78 O31 Pb10 O26 40(3) . .
C78 O31 Pb10 Pb11 -130(3) . .
Pb9 O5 Pb11 O6 98.7(4) . .
Pb16 O5 Pb11 O6 -142.9(4) 1_655 .
Pb10 O5 Pb11 O6 -28.9(2) . .
Pb9 O5 Pb11 O40 18.2(4) . .
Pb16 O5 Pb11 O40 136.7(3) 1_655 .
Pb10 O5 Pb11 O40 -109.4(3) . .
Pb9 O5 Pb11 Pb10 127.6(5) . .
Pb16 O5 Pb11 Pb10 -113.9(4) 1_655 .
Pb10 O6 Pb11 O5 30.0(3) . .
Pb12 O6 Pb11 O5 -98.3(3) . .
Pb13 O6 Pb11 O5 147.3(4) . .
Pb10 O6 Pb11 O40 125.7(3) . .
Pb12 O6 Pb11 O40 -2.6(3) . .
Pb13 O6 Pb11 O40 -117.1(4) . .
Pb12 O6 Pb11 Pb10 -128.3(4) . .
Pb13 O6 Pb11 Pb10 117.3(4) . .
C106 O40 Pb11 O5 -66.4(8) . .
C106 O40 Pb11 O6 -140.2(8) . .
C106 O40 Pb11 Pb10 -107.2(7) . .
O6 Pb10 Pb11 O5 -133.8(4) . .
O29 Pb10 Pb11 O5 -60.5(4) . .
O28 Pb10 Pb11 O5 99.6(4) . .
O27 Pb10 Pb11 O5 145.7(3) . .
O26 Pb10 Pb11 O5 25.9(3) . .
O31 Pb10 Pb11 O5 -159.4(3) . .
O5 Pb10 Pb11 O6 133.8(4) . .
O29 Pb10 Pb11 O6 73.3(4) . .
O28 Pb10 Pb11 O6 -126.5(4) . .
O27 Pb10 Pb11 O6 -80.4(3) . .
O26 Pb10 Pb11 O6 159.8(3) . .
O31 Pb10 Pb11 O6 -25.6(3) . .
O6 Pb10 Pb11 O40 -56.4(4) . .
O5 Pb10 Pb11 O40 77.4(4) . .
O29 Pb10 Pb11 O40 16.9(3) . .
O28 Pb10 Pb11 O40 177.1(4) . .
O27 Pb10 Pb11 O40 -136.8(3) . .
O26 Pb10 Pb11 O40 103.4(3) . .
O31 Pb10 Pb11 O40 -82.0(3) . .
Pb10 O6 Pb12 O7 103.6(4) . .
Pb13 O6 Pb12 O7 -18.0(3) . .
Pb11 O6 Pb12 O7 -142.1(4) . .
Pb10 O6 Pb12 O34 176.1(4) . .
Pb13 O6 Pb12 O34 54.5(3) . .
Pb11 O6 Pb12 O34 -69.6(3) . .
Pb10 O6 Pb12 O30 22.4(4) . .
Pb13 O6 Pb12 O30 -99.2(3) . .
Pb11 O6 Pb12 O30 136.7(3) . .
Pb10 O6 Pb12 Pb13 121.6(5) . .
Pb11 O6 Pb12 Pb13 -124.1(4) . .
Pb10 O6 Pb12 Pb14 71.5(3) . .
Pb13 O6 Pb12 Pb14 -50.0(2) . .
Pb11 O6 Pb12 Pb14 -174.1(3) . .
Pb13 O7 Pb12 O6 18.4(3) . .
Pb14 O7 Pb12 O6 -113.5(3) . .
Pb15 O7 Pb12 O6 141.6(3) . .
Pb13 O7 Pb12 O34 -78.0(3) . .
Pb14 O7 Pb12 O34 150.2(3) . .
Pb15 O7 Pb12 O34 45.2(3) . .
Pb13 O7 Pb12 O30 114.0(3) . .
Pb14 O7 Pb12 O30 -17.8(3) . .
Pb15 O7 Pb12 O30 -122.8(3) . .
Pb14 O7 Pb12 Pb13 -131.8(4) . .
Pb15 O7 Pb12 Pb13 123.2(4) . .
Pb13 O7 Pb12 Pb14 131.8(4) . .
Pb15 O7 Pb12 Pb14 -104.9(4) . .
C85 O34 Pb12 O6 6.4(10) . .
C85 O34 Pb12 O7 81.3(10) . .
C85 O34 Pb12 O30 108.5(10) . .
C85 O34 Pb12 Pb13 40.3(9) . .
C85 O34 Pb12 Pb14 98.6(9) . .
C71 O30 Pb12 O6 -67.3(8) . .
C71 O30 Pb12 O7 -142.8(8) . .
C71 O30 Pb12 O34 -169.0(7) . .
C71 O30 Pb12 Pb13 -107.2(8) . .
C71 O30 Pb12 Pb14 -156.4(9) . .
Pb14 O7 Pb13 O6 104.4(4) . .
Pb12 O7 Pb13 O6 -18.1(3) . .
Pb15 O7 Pb13 O6 -136.4(4) . .
Pb14 O7 Pb13 O33 178.0(4) . .
Pb12 O7 Pb13 O33 55.4(3) . .
Pb15 O7 Pb13 O33 -62.9(4) . .
Pb14 O7 Pb13 O27 53.8(6) . .
Pb12 O7 Pb13 O27 -68.8(5) . .
Pb15 O7 Pb13 O27 172.9(3) . .
Pb14 O7 Pb13 Pb12 122.6(5) . .
Pb15 O7 Pb13 Pb12 -118.3(4) . .
Pb10 O6 Pb13 O7 -111.2(3) . .
Pb12 O6 Pb13 O7 18.1(3) . .
Pb11 O6 Pb13 O7 138.3(4) . .
Pb10 O6 Pb13 O33 152.2(4) . .
Pb12 O6 Pb13 O33 -78.5(3) . .
Pb11 O6 Pb13 O33 41.7(3) . .
Pb10 O6 Pb13 O27 35.8(3) . .
Pb12 O6 Pb13 O27 165.2(3) . .
Pb11 O6 Pb13 O27 -74.7(4) . .
Pb10 O6 Pb13 Pb12 -129.4(4) . .
Pb11 O6 Pb13 Pb12 120.2(4) . .
C85 O33 Pb13 O7 17.1(8) . .
C85 O33 Pb13 O6 91.8(8) . .
C85 O33 Pb13 O27 160.0(8) . .
C85 O33 Pb13 Pb12 50.6(8) . .
C64 O27 Pb13 O7 106.4(10) . .
Pb10 O27 Pb13 O7 24.7(5) . .
C64 O27 Pb13 O6 55.8(10) . .
Pb10 O27 Pb13 O6 -25.9(2) . .
C64 O27 Pb13 O33 -11.7(10) . .
Pb10 O27 Pb13 O33 -93.4(3) . .
C64 O27 Pb13 Pb12 66.0(10) . .
Pb10 O27 Pb13 Pb12 -15.7(3) . .
O6 Pb12 Pb13 O7 -151.6(4) . .
O34 Pb12 Pb13 O7 88.5(4) . .
O30 Pb12 Pb13 O7 -66.3(4) . .
Pb14 Pb12 Pb13 O7 -27.9(3) . .
O7 Pb12 Pb13 O6 151.6(4) . .
O34 Pb12 Pb13 O6 -119.9(4) . .
O30 Pb12 Pb13 O6 85.3(4) . .
Pb14 Pb12 Pb13 O6 123.7(3) . .
O6 Pb12 Pb13 O33 88.9(4) . .
O7 Pb12 Pb13 O33 -119.5(4) . .
O34 Pb12 Pb13 O33 -31.0(3) . .
O30 Pb12 Pb13 O33 174.1(3) . .
Pb14 Pb12 Pb13 O33 -147.5(2) . .
O6 Pb12 Pb13 O27 -15.8(4) . .
O7 Pb12 Pb13 O27 135.8(4) . .
O34 Pb12 Pb13 O27 -135.6(3) . .
O30 Pb12 Pb13 O27 69.5(3) . .
Pb14 Pb12 Pb13 O27 107.9(2) . .
Pb13 O7 Pb14 O8 98.3(4) . .
Pb12 O7 Pb14 O8 -142.6(3) . .
Pb15 O7 Pb14 O8 -29.5(2) . .
Pb13 O7 Pb14 O32 19.7(4) . .
Pb12 O7 Pb14 O32 138.8(3) . .
Pb15 O7 Pb14 O32 -108.1(3) . .
Pb13 O7 Pb14 O35 -179.3(5) . .
Pb12 O7 Pb14 O35 -60.3(3) . .
Pb15 O7 Pb14 O35 52.8(3) . .
Pb13 O7 Pb14 Pb15 127.8(5) . .
Pb12 O7 Pb14 Pb15 -113.1(4) . .
Pb13 O7 Pb14 Pb12 -119.1(5) . .
Pb15 O7 Pb14 Pb12 113.1(4) . .
Pb9 O8 Pb14 O7 149.0(4) 1_455 .
Pb15 O8 Pb14 O7 30.9(2) . .
Pb16 O8 Pb14 O7 -95.4(3) . .
Pb9 O8 Pb14 O32 -114.5(4) 1_455 .
Pb15 O8 Pb14 O32 127.4(3) . .
Pb16 O8 Pb14 O32 1.1(3) . .
Pb9 O8 Pb14 O35 81.7(3) 1_455 .
Pb15 O8 Pb14 O35 -36.5(2) . .
Pb16 O8 Pb14 O35 -162.7(4) . .
Pb9 O8 Pb14 Pb15 118.1(4) 1_455 .
Pb16 O8 Pb14 Pb15 -126.3(4) . .
Pb9 O8 Pb14 Pb12 127.8(3) 1_455 .
Pb15 O8 Pb14 Pb12 9.7(2) . .
Pb16 O8 Pb14 Pb12 -116.5(3) . .
C78 O32 Pb14 O7 -67.1(8) . .
C78 O32 Pb14 O8 -140.9(9) . .
C78 O32 Pb14 O35 -105.9(9) . .
C78 O32 Pb14 Pb15 -108.7(8) . .
C78 O32 Pb14 Pb12 -41.3(9) . .
C92 O35 Pb14 O7 -145.8(9) . .
Pb15 O35 Pb14 O7 -47.3(2) . .
C92 O35 Pb14 O8 -66.8(8) . .
Pb15 O35 Pb14 O8 31.7(2) . .
C92 O35 Pb14 O32 -102.3(9) . .
Pb15 O35 Pb14 O32 -3.8(7) . .
C92 O35 Pb14 Pb15 -98.5(8) . .
C92 O35 Pb14 Pb12 175.0(9) . .
Pb15 O35 Pb14 Pb12 -86.5(2) . .
O6 Pb12 Pb14 O7 63.0(3) . .
O34 Pb12 Pb14 O7 -29.5(4) . .
O30 Pb12 Pb14 O7 156.3(4) . .
Pb13 Pb12 Pb14 O7 30.6(3) . .
O6 Pb12 Pb14 O8 100.0(3) . .
O7 Pb12 Pb14 O8 37.0(3) . .
O34 Pb12 Pb14 O8 7.4(3) . .
O30 Pb12 Pb14 O8 -166.7(3) . .
Pb13 Pb12 Pb14 O8 67.61(18) . .
O6 Pb12 Pb14 O32 14.3(3) . .
O7 Pb12 Pb14 O32 -48.7(4) . .
O34 Pb12 Pb14 O32 -78.3(3) . .
O30 Pb12 Pb14 O32 107.6(4) . .
Pb13 Pb12 Pb14 O32 -18.1(2) . .
O6 Pb12 Pb14 O35 161.8(3) . .
O7 Pb12 Pb14 O35 98.8(4) . .
O34 Pb12 Pb14 O35 69.3(3) . .
O30 Pb12 Pb14 O35 -104.8(4) . .
Pb13 Pb12 Pb14 O35 129.5(2) . .
O6 Pb12 Pb14 Pb15 107.02(18) . .
O7 Pb12 Pb14 Pb15 44.0(3) . .
O34 Pb12 Pb14 Pb15 14.47(19) . .
O30 Pb12 Pb14 Pb15 -159.7(3) . .
Pb13 Pb12 Pb14 Pb15 74.643(13) . .
Pb9 O8 Pb15 O7 -152.1(4) 1_455 .
Pb16 O8 Pb15 O7 91.8(4) . .
Pb14 O8 Pb15 O7 -29.6(2) . .
Pb9 O8 Pb15 O37 132.0(3) 1_455 .
Pb16 O8 Pb15 O37 16.0(4) . .
Pb14 O8 Pb15 O37 -105.5(3) . .
Pb9 O8 Pb15 O35 -84.4(3) 1_455 .
Pb16 O8 Pb15 O35 159.5(4) . .
Pb14 O8 Pb15 O35 38.1(3) . .
Pb9 O8 Pb15 Pb14 -122.5(4) 1_455 .
Pb16 O8 Pb15 Pb14 121.5(4) . .
Pb13 O7 Pb15 O8 -102.0(4) . .
Pb14 O7 Pb15 O8 30.7(2) . .
Pb12 O7 Pb15 O8 143.9(3) . .
Pb13 O7 Pb15 O37 -12.2(4) . .
Pb14 O7 Pb15 O37 120.5(3) . .
Pb12 O7 Pb15 O37 -126.3(4) . .
Pb13 O7 Pb15 O35 171.0(4) . .
Pb14 O7 Pb15 O35 -56.3(3) . .
Pb12 O7 Pb15 O35 56.9(3) . .
Pb13 O7 Pb15 Pb14 -132.7(5) . .
Pb12 O7 Pb15 Pb14 113.2(4) . .
C99 O37 Pb15 O8 -75.8(10) . .
C99 O37 Pb15 O7 -150.8(10) . .
C99 O37 Pb15 O35 -146.0(8) . .
C99 O37 Pb15 Pb14 -116.4(9) . .
C92 O35 Pb15 O8 82.4(8) . .
Pb14 O35 Pb15 O8 -32.4(2) . .
C92 O35 Pb15 O7 159.2(8) . .
Pb14 O35 Pb15 O7 44.4(2) . .
C92 O35 Pb15 O37 154.1(7) . .
Pb14 O35 Pb15 O37 39.4(5) . .
C92 O35 Pb15 Pb14 114.8(8) . .
O7 Pb14 Pb15 O8 -132.8(4) . .
O32 Pb14 Pb15 O8 -54.0(3) . .
O35 Pb14 Pb15 O8 127.8(4) . .
Pb12 Pb14 Pb15 O8 -169.4(3) . .
O8 Pb14 Pb15 O7 132.8(4) . .
O32 Pb14 Pb15 O7 78.8(3) . .
O35 Pb14 Pb15 O7 -99.3(4) . .
Pb12 Pb14 Pb15 O7 -36.6(3) . .
O7 Pb14 Pb15 O37 -57.2(4) . .
O8 Pb14 Pb15 O37 75.7(3) . .
O32 Pb14 Pb15 O37 21.6(3) . .
O35 Pb14 Pb15 O37 -156.5(3) . .
Pb12 Pb14 Pb15 O37 -93.7(2) . .
O7 Pb14 Pb15 O35 99.3(4) . .
O8 Pb14 Pb15 O35 -127.8(4) . .
O32 Pb14 Pb15 O35 178.2(3) . .
Pb12 Pb14 Pb15 O35 62.8(2) . .
Pb9 O8 Pb16 O5 -18.0(3) 1_455 1_455
Pb15 O8 Pb16 O5 103.4(4) . 1_455
Pb14 O8 Pb16 O5 -143.0(4) . 1_455
Pb9 O8 Pb16 O26 55.0(3) 1_455 1_455
Pb15 O8 Pb16 O26 176.5(4) . 1_455
Pb14 O8 Pb16 O26 -70.0(3) . 1_455
Pb9 O8 Pb16 O38 -97.8(3) 1_455 .
Pb15 O8 Pb16 O38 23.7(4) . .
Pb14 O8 Pb16 O38 137.2(3) . .
Pb15 O8 Pb16 Pb9 121.4(5) . 1_455
Pb14 O8 Pb16 Pb9 -125.0(4) . 1_455
C99 O38 Pb16 O5 -152.4(9) . 1_455
C99 O38 Pb16 O8 -76.5(9) . .
C99 O38 Pb16 O26 -174.7(7) . 1_455
C99 O38 Pb16 Pb9 -115.7(8) . 1_455
